data_7047682
loop_
_publ_author_name
'Chen, Zhi'
'Lan, Yanhua'
'Su, Chenliang'
'Zhang, Yi-Quan'
'Wernsdorfer, Wolfgang'

_publ_section_title
;
 A belt-like one-dimensional Dy chain exhibiting slow magnetic relaxation
 behavior.
;
_journal_issue 43
_journal_name_full 'Dalton transactions (Cambridge, England : 2003)'
_journal_page_first 15298
_journal_page_last 15302
_journal_paper_doi 10.1039/c8dt03751e
_journal_volume 47
_journal_year 2018
_chemical_formula_sum 'C58 H35 Dy3 F18 N2 O15'
_chemical_formula_weight 1829.38
_space_group_IT_number 14
_space_group_name_Hall '-P 2ybc'
_space_group_name_H-M_alt 'P 1 21/c 1'
_symmetry_cell_setting monoclinic
_symmetry_space_group_name_Hall '-P 2ybc'
_symmetry_space_group_name_H-M 'P 1 21/c 1'
_atom_sites_solution_hydrogens geom
_atom_sites_solution_primary direct
_atom_sites_solution_secondary difmap
_audit_creation_method SHELXL-97
_audit_update_record
;
2012-01-03 deposited with the CCDC.
2018-10-02 downloaded from the CCDC.
;
_cell_angle_alpha 90.00
_cell_angle_beta 117.426(2)
_cell_angle_gamma 90.00
_cell_formula_units_Z 4
_cell_length_a 10.0657(3)
_cell_length_b 37.2319(9)
_cell_length_c 18.4820(5)
_cell_measurement_reflns_used 11173
_cell_measurement_temperature 293(2)
_cell_measurement_theta_max 28.9784
_cell_measurement_theta_min 2.3396
_cell_volume 6147.9(3)
_computing_cell_refinement
;
CrysAlisPro, Oxford Diffraction Ltd.,
Version 1.171.33.66 (release 28-04-2010 CrysAlis171 .NET)
(compiled Apr 28 2010,14:27:37)
;
_computing_data_collection
;
CrysAlisPro, Oxford Diffraction Ltd.,
Version 1.171.33.66 (release 28-04-2010 CrysAlis171 .NET)
(compiled Apr 28 2010,14:27:37)
;
_computing_data_reduction
;
CrysAlisPro, Oxford Diffraction Ltd.,
Version 1.171.33.66 (release 28-04-2010 CrysAlis171 .NET)
(compiled Apr 28 2010,14:27:37)
;
_computing_molecular_graphics
;
O. V. Dolomanov, L. J. Bourhis, R. J. Gildea, J. A. K. Howard and H. Puschmann,
OLEX2: a complete structure solution, refinement and analysis program.
J. Appl. Cryst. (2009). 42, 339-341.
;
_computing_publication_material
;
O. V. Dolomanov, L. J. Bourhis, R. J. Gildea, J. A. K. Howard and H. Puschmann,
OLEX2: a complete structure solution, refinement and analysis program.
J. Appl. Cryst. (2009). 42, 339-341.
;
_computing_structure_refinement
;
SHELXL, G.M. Sheldrick, Acta Cryst.
2008). A64, 112-122
;
_computing_structure_solution 'SHELXS-97 (Sheldrick, 1990)'
_diffrn_ambient_temperature 293(2)
_diffrn_detector_area_resol_mean 16.2116
_diffrn_measured_fraction_theta_full 0.995
_diffrn_measured_fraction_theta_max 0.995
_diffrn_measurement_device_type 'SuperNova, Single source at offset), Eos'
_diffrn_measurement_method '\w scans'
_diffrn_radiation_monochromator mirror
_diffrn_radiation_source 'SuperNova (Mo) X-ray Source'
_diffrn_radiation_type MoK\a
_diffrn_radiation_wavelength 0.71073
_diffrn_reflns_av_R_equivalents 0.0536
_diffrn_reflns_av_sigmaI/netI 0.0809
_diffrn_reflns_limit_h_max 11
_diffrn_reflns_limit_h_min -11
_diffrn_reflns_limit_k_max 38
_diffrn_reflns_limit_k_min -44
_diffrn_reflns_limit_l_max 21
_diffrn_reflns_limit_l_min -21
_diffrn_reflns_number 26512
_diffrn_reflns_theta_full 25.01
_diffrn_reflns_theta_max 25.01
_diffrn_reflns_theta_min 2.34
_exptl_absorpt_coefficient_mu 3.731
_exptl_absorpt_correction_T_max 0.7067
_exptl_absorpt_correction_T_min 0.3169
_exptl_absorpt_correction_type multi-scan
_exptl_absorpt_process_details
;
CrysAlisPro, Oxford Diffraction Ltd.,
Version 1.171.33.66 (release 28-04-2010 CrysAlis171 .NET)
(compiled Apr 28 2010,14:27:37)
Empirical absorption correction using spherical harmonics,
implemented in SCALE3 ABSPACK scaling algorithm.
;
_exptl_crystal_colour colorless
_exptl_crystal_density_diffrn 1.976
_exptl_crystal_density_method 'not measured'
_exptl_crystal_description needle
_exptl_crystal_F_000 3507
_exptl_crystal_size_max 0.40
_exptl_crystal_size_mid 0.10
_exptl_crystal_size_min 0.10
_refine_diff_density_max 1.680
_refine_diff_density_min -1.137
_refine_diff_density_rms 0.157
_refine_ls_extinction_method none
_refine_ls_goodness_of_fit_ref 1.007
_refine_ls_hydrogen_treatment mixed
_refine_ls_matrix_type full
_refine_ls_number_parameters 1015
_refine_ls_number_reflns 10777
_refine_ls_number_restraints 327
_refine_ls_restrained_S_all 1.037
_refine_ls_R_factor_all 0.0746
_refine_ls_R_factor_gt 0.0492
_refine_ls_shift/su_max 0.103
_refine_ls_shift/su_mean 0.001
_refine_ls_structure_factor_coef Fsqd
_refine_ls_weighting_details 'calc w=1/[\s^2^(Fo^2^)+(0.0331P)^2^+14.6062P] where P=(Fo^2^+2Fc^2^)/3'
_refine_ls_weighting_scheme calc
_refine_ls_wR_factor_gt 0.0854
_refine_ls_wR_factor_ref 0.0908
_reflns_number_gt 8001
_reflns_number_total 10777
_reflns_threshold_expression >2sigma(I)
_cod_data_source_file c8dt03751e2.cif
_cod_data_source_block p101106a
_cod_depositor_comments 'Adding full bibliography for 7047682.cif.'
_cod_original_sg_symbol_H-M P21/c
_cod_database_code 7047682

loop_
_symmetry_equiv_pos_as_xyz
'x, y, z'
'-x, y+1/2, -z+1/2'
'-x, -y, -z'
'x, -y-1/2, z-1/2'

loop_
_atom_site_label
_atom_site_type_symbol
_atom_site_fract_x
_atom_site_fract_y
_atom_site_fract_z
_atom_site_U_iso_or_equiv
_atom_site_adp_type
_atom_site_occupancy
_atom_site_symmetry_multiplicity
_atom_site_calc_flag
_atom_site_refinement_flags
_atom_site_disorder_assembly
_atom_site_disorder_group
Dy1 Dy -0.01016(4) -0.423500(9) 0.38173(2) 0.01902(10) Uani 1 1 d . . .
Dy2 Dy 0.44519(4) -0.453584(9) 0.45694(2) 0.01816(10) Uani 1 1 d . . .
Dy3 Dy 0.15311(4) -0.511689(9) 0.47065(2) 0.01699(10) Uani 1 1 d . . .
F1 F 0.238(2) -0.2710(3) 0.8022(9) 0.133(7) Uani 0.74(2) 1 d PDU A 1
F1' F 0.332(3) -0.2902(13) 0.857(3) 0.124(16) Uani 0.26(2) 1 d PDU A 2
F2 F 0.304(2) -0.3124(4) 0.8942(8) 0.169(8) Uani 0.74(2) 1 d PDU A 1
F2' F 0.169(5) -0.3123(9) 0.8844(19) 0.113(15) Uani 0.26(2) 1 d PDU A 2
F3 F 0.0812(16) -0.2920(4) 0.8339(12) 0.137(7) Uani 0.74(2) 1 d PDU A 1
F3' F 0.104(6) -0.2758(13) 0.786(3) 0.22(3) Uani 0.26(2) 1 d PDU A 2
F4 F -0.2348(11) -0.6037(2) -0.0085(5) 0.142(4) Uani 1 1 d DU . .
F5 F -0.1588(9) -0.5631(2) -0.0598(4) 0.123(3) Uani 1 1 d DU . .
F6 F -0.3830(9) -0.5632(2) -0.0812(4) 0.105(3) Uani 1 1 d DU . .
F7 F 0.0626(16) -0.2839(8) 0.0263(15) 0.140(10) Uani 0.50(2) 1 d PDU B 1
F7' F 0.116(3) -0.3038(6) 0.0089(10) 0.145(11) Uani 0.50(2) 1 d PDU B 2
F8 F 0.282(2) -0.2981(5) 0.0519(12) 0.098(8) Uani 0.50(2) 1 d PDU B 1
F8' F 0.3201(18) -0.2792(8) 0.0944(18) 0.159(12) Uani 0.50(2) 1 d PDU B 2
F9 F 0.250(4) -0.2595(4) 0.1251(10) 0.129(10) Uani 0.50(2) 1 d PDU B 1
F9' F 0.113(3) -0.2632(5) 0.0870(15) 0.120(9) Uani 0.50(2) 1 d PDU B 2
F10 F 0.770(3) -0.2678(5) 0.8191(17) 0.140(9) Uani 0.55(2) 1 d PDU C 1
F10' F 0.8187(17) -0.2792(7) 0.8754(18) 0.119(10) Uani 0.45(2) 1 d PDU C 2
F11 F 0.751(3) -0.2979(5) 0.9115(8) 0.153(10) Uani 0.55(2) 1 d PDU C 1
F11' F 0.616(4) -0.2911(8) 0.877(2) 0.162(13) Uani 0.45(2) 1 d PDU C 2
F12 F 0.5613(15) -0.2730(6) 0.8209(14) 0.117(8) Uani 0.55(2) 1 d PDU C 1
F12' F 0.615(4) -0.2625(6) 0.7772(12) 0.155(12) Uani 0.45(2) 1 d PDU C 2
F13 F 0.785(2) -0.4006(6) 0.9680(11) 0.110(7) Uani 0.59(2) 1 d PDU D 1
F13' F 0.666(4) -0.3855(5) 0.9444(14) 0.121(11) Uani 0.41(2) 1 d PDU D 2
F14 F 0.689(3) -0.4362(4) 1.0215(8) 0.122(8) Uani 0.59(2) 1 d PDU D 1
F14' F 0.808(2) -0.4287(9) 1.0103(15) 0.127(11) Uani 0.41(2) 1 d PDU D 2
F15 F 0.565(2) -0.3925(6) 0.9502(11) 0.134(9) Uani 0.59(2) 1 d PDU D 1
F15' F 0.593(3) -0.4254(8) 0.9998(17) 0.106(10) Uani 0.41(2) 1 d PDU D 2
F16 F -0.1759(18) -0.2444(4) 0.5688(14) 0.099(7) Uani 0.548(19) 1 d PDU E 1
F16' F -0.265(3) -0.2383(5) 0.5268(12) 0.095(8) Uani 0.452(19) 1 d PDU E 2
F17 F -0.295(3) -0.2639(4) 0.6300(10) 0.107(7) Uani 0.548(19) 1 d PDU E 1
F17' F -0.163(2) -0.2619(5) 0.6419(10) 0.107(9) Uani 0.452(19) 1 d PDU E 2
F18 F -0.4091(18) -0.2469(4) 0.5067(9) 0.104(7) Uani 0.548(19) 1 d PDU E 1
F18' F -0.398(2) -0.2594(6) 0.5783(18) 0.115(10) Uani 0.452(19) 1 d PDU E 2
O1 O 0.0584(6) -0.40474(14) 0.5184(3) 0.0290(13) Uani 1 1 d . . .
O2 O 0.0132(6) -0.44268(15) 0.5969(3) 0.0351(14) Uani 1 1 d . . .
O3 O -0.1454(6) -0.46121(14) 0.2696(3) 0.0320(14) Uani 1 1 d . . .
O4 O 0.0575(6) -0.49551(15) 0.3302(3) 0.0316(14) Uani 1 1 d . . .
O5 O 0.1216(7) -0.41734(15) 0.3041(3) 0.0371(15) Uani 1 1 d . . .
O6 O 0.3635(7) -0.40375(15) 0.3757(4) 0.0383(15) Uani 1 1 d . . .
O7 O 0.5503(6) -0.52535(15) 0.6599(3) 0.0321(14) Uani 1 1 d . . .
O8 O 0.3384(6) -0.49360(14) 0.6022(3) 0.0317(14) Uani 1 1 d . . .
O9 O 0.4930(6) -0.42020(14) 0.5736(3) 0.0286(13) Uani 1 1 d . . .
O10 O 0.7044(7) -0.44193(15) 0.6717(3) 0.0387(15) Uani 1 1 d . . .
O11 O -0.3076(5) -0.43209(12) 0.4735(3) 0.0225(12) Uani 1 1 d . . .
O12 O -0.2359(6) -0.41000(13) 0.3853(3) 0.0272(13) Uani 1 1 d . . .
O13 O -0.0627(5) -0.47656(13) 0.4360(3) 0.0170(11) Uani 1 1 d D . .
H13 H -0.139(5) -0.4821(19) 0.393(2) 0.020 Uiso 1 1 d D . .
O14 O 0.2209(6) -0.44962(13) 0.4667(3) 0.0182(11) Uani 1 1 d D . .
H14 H 0.256(8) -0.4387(18) 0.511(2) 0.03(2) Uiso 1 1 d D . .
O15 O 0.3609(5) -0.51186(12) 0.4481(3) 0.0173(11) Uani 1 1 d D . .
H15 H 0.338(8) -0.5239(16) 0.406(2) 0.021 Uiso 1 1 d D . .
N1 N -0.1610(8) -0.37727(17) 0.2715(4) 0.0298(17) Uani 1 1 d . . .
N2 N 0.0935(8) -0.35961(16) 0.4012(4) 0.0252(16) Uani 1 1 d . . .
C1 C 0.0918(9) -0.3838(2) 0.6455(5) 0.028(2) Uani 1 1 d . . .
C2 C 0.1061(10) -0.3487(2) 0.6267(6) 0.044(2) Uani 1 1 d . . .
H2 H 0.0946 -0.3429 0.5752 0.053 Uiso 1 1 calc R . .
C3 C 0.1375(13) -0.3223(3) 0.6842(7) 0.067(3) Uani 1 1 d . . .
H3 H 0.1449 -0.2985 0.6710 0.080 Uiso 1 1 calc R . .
C4 C 0.1577(13) -0.3306(3) 0.7600(8) 0.072(4) Uani 1 1 d D A .
C5 C 0.1439(13) -0.3658(3) 0.7802(7) 0.072(4) Uani 1 1 d . . .
H5 H 0.1583 -0.3714 0.8323 0.086 Uiso 1 1 calc R . .
C6 C 0.1087(11) -0.3925(3) 0.7223(5) 0.046(3) Uani 1 1 d . . .
H6 H 0.0964 -0.4160 0.7348 0.055 Uiso 1 1 calc R . .
C7 C 0.1958(16) -0.3019(4) 0.8241(8) 0.129(6) Uani 1 1 d DU . .
C8 C 0.0511(8) -0.41258(19) 0.5826(5) 0.0228(18) Uani 1 1 d . . .
C9 C -0.1095(9) -0.5075(2) 0.1921(4) 0.0271(19) Uani 1 1 d . . .
C10 C -0.2554(11) -0.5051(3) 0.1302(5) 0.049(3) Uani 1 1 d . . .
H10 H -0.3240 -0.4902 0.1360 0.059 Uiso 1 1 calc R . .
C11 C -0.2979(12) -0.5249(3) 0.0603(6) 0.062(3) Uani 1 1 d . . .
H11 H -0.3958 -0.5231 0.0191 0.074 Uiso 1 1 calc R . .
C12 C -0.2000(12) -0.5471(3) 0.0498(5) 0.047(3) Uani 1 1 d D . .
C13 C -0.0545(12) -0.5491(3) 0.1115(6) 0.052(3) Uani 1 1 d . . .
H13A H 0.0141 -0.5638 0.1050 0.063 Uiso 1 1 calc R . .
C14 C -0.0097(10) -0.5298(3) 0.1826(5) 0.045(3) Uani 1 1 d . . .
H14A H 0.0879 -0.5318 0.2241 0.054 Uiso 1 1 calc R . .
C15 C -0.2447(14) -0.5698(3) -0.0245(6) 0.079(4) Uani 1 1 d D . .
C16 C -0.0631(10) -0.4866(2) 0.2693(5) 0.029(2) Uani 1 1 d . . .
C17 C 0.2229(11) -0.3726(2) 0.2536(6) 0.041(2) Uani 1 1 d . . .
C18 C 0.0969(12) -0.3692(3) 0.1795(6) 0.055(3) Uani 1 1 d . . .
H18 H 0.0170 -0.3849 0.1662 0.066 Uiso 1 1 calc R . .
C19 C 0.0876(13) -0.3430(3) 0.1249(6) 0.069(4) Uani 1 1 d . . .
H19 H 0.0024 -0.3414 0.0748 0.082 Uiso 1 1 calc R . .
C20 C 0.1998(14) -0.3196(3) 0.1432(7) 0.072(4) Uani 1 1 d D B .
C21 C 0.3236(15) -0.3210(4) 0.2165(8) 0.091(4) Uani 1 1 d U . .
H21 H 0.3997 -0.3042 0.2297 0.109 Uiso 1 1 calc R . .
C22 C 0.3363(13) -0.3480(3) 0.2725(7) 0.074(3) Uani 1 1 d U . .
H22 H 0.4218 -0.3492 0.3225 0.089 Uiso 1 1 calc R . .
C23 C 0.1922(15) -0.2905(3) 0.0848(8) 0.106(5) Uani 1 1 d DU . .
C24 C 0.2362(11) -0.4004(2) 0.3148(5) 0.034(2) Uani 1 1 d . . .
C25 C 0.6194(9) -0.3862(2) 0.6952(5) 0.0274(19) Uani 1 1 d . . .
C26 C 0.7570(11) -0.3785(3) 0.7596(5) 0.046(3) Uani 1 1 d . . .
H26 H 0.8367 -0.3942 0.7733 0.055 Uiso 1 1 calc R . .
C27 C 0.7763(13) -0.3472(3) 0.8037(6) 0.068(3) Uani 1 1 d . . .
H27 H 0.8697 -0.3418 0.8464 0.082 Uiso 1 1 calc R . .
C28 C 0.6599(13) -0.3242(3) 0.7852(7) 0.064(3) Uani 1 1 d D C .
C29 C 0.5213(12) -0.3327(3) 0.7228(7) 0.062(3) Uani 1 1 d . . .
H29 H 0.4406 -0.3173 0.7101 0.075 Uiso 1 1 calc R . .
C30 C 0.5026(11) -0.3638(2) 0.6797(5) 0.043(2) Uani 1 1 d . . .
H30 H 0.4079 -0.3697 0.6388 0.052 Uiso 1 1 calc R . .
C31 C 0.6821(15) -0.2897(3) 0.8315(8) 0.108(5) Uani 1 1 d DU . .
C32 C 0.6037(9) -0.4189(2) 0.6446(5) 0.0259(19) Uani 1 1 d . . .
C33 C 0.5072(9) -0.4829(2) 0.7412(5) 0.029(2) Uani 1 1 d . . .
C34 C 0.6383(10) -0.4922(3) 0.8084(5) 0.048(3) Uani 1 1 d . . .
H34 H 0.6933 -0.5121 0.8070 0.057 Uiso 1 1 calc R . .
C35 C 0.6868(12) -0.4713(3) 0.8787(6) 0.061(3) Uani 1 1 d . . .
H35 H 0.7758 -0.4772 0.9243 0.073 Uiso 1 1 calc R . .
C36 C 0.6056(13) -0.4423(3) 0.8817(6) 0.053(3) Uani 1 1 d D D .
C37 C 0.4740(13) -0.4340(3) 0.8154(6) 0.058(3) Uani 1 1 d . . .
H37 H 0.4181 -0.4144 0.8172 0.069 Uiso 1 1 calc R . .
C38 C 0.4237(10) -0.4546(2) 0.7457(5) 0.042(2) Uani 1 1 d . . .
H38 H 0.3322 -0.4493 0.7012 0.050 Uiso 1 1 calc R . .
C39 C 0.6648(15) -0.4190(3) 0.9565(6) 0.092(5) Uani 1 1 d D . .
C40 C 0.4603(10) -0.5027(2) 0.6621(5) 0.030(2) Uani 1 1 d . . .
C41 C -0.2806(8) -0.3689(2) 0.4703(5) 0.0231(18) Uani 1 1 d . . .
C42 C -0.2798(10) -0.3388(2) 0.4272(5) 0.036(2) Uani 1 1 d . . .
H42 H -0.2779 -0.3415 0.3777 0.043 Uiso 1 1 calc R . .
C43 C -0.2817(12) -0.3048(2) 0.4563(6) 0.056(3) Uani 1 1 d . . .
H43 H -0.2845 -0.2846 0.4260 0.067 Uiso 1 1 calc R . .
C44 C -0.2795(11) -0.3013(2) 0.5307(6) 0.041(2) Uani 1 1 d D E .
C45 C -0.2760(11) -0.3310(2) 0.5753(6) 0.042(2) Uani 1 1 d . . .
H45 H -0.2731 -0.3283 0.6260 0.050 Uiso 1 1 calc R . .
C46 C -0.2769(10) -0.3651(2) 0.5445(5) 0.035(2) Uani 1 1 d . . .
H46 H -0.2749 -0.3853 0.5745 0.043 Uiso 1 1 calc R . .
C47 C -0.2836(15) -0.2649(2) 0.5641(7) 0.079(4) Uani 1 1 d D . .
C48 C -0.2771(8) -0.40551(18) 0.4399(4) 0.0140(15) Uani 1 1 d U . .
C49 C -0.2885(11) -0.3870(3) 0.2062(6) 0.049(3) Uani 1 1 d . . .
H49 H -0.3168 -0.4110 0.2014 0.059 Uiso 1 1 calc R . .
C50 C -0.3785(13) -0.3640(3) 0.1467(7) 0.073(4) Uani 1 1 d . . .
H50 H -0.4649 -0.3721 0.1022 0.087 Uiso 1 1 calc R . .
C51 C -0.3385(15) -0.3284(3) 0.1540(8) 0.083(4) Uani 1 1 d U . .
H51 H -0.3988 -0.3118 0.1152 0.099 Uiso 1 1 calc R . .
C52 C -0.2081(12) -0.3178(3) 0.2194(7) 0.069(3) Uani 1 1 d . . .
H52 H -0.1778 -0.2940 0.2242 0.082 Uiso 1 1 calc R . .
C53 C -0.1218(10) -0.3423(2) 0.2780(5) 0.034(2) Uani 1 1 d . . .
C54 C 0.0207(10) -0.3330(2) 0.3500(5) 0.038(2) Uani 1 1 d . . .
C55 C 0.0753(13) -0.2980(3) 0.3632(7) 0.067(3) Uani 1 1 d U . .
H55 H 0.0212 -0.2795 0.3282 0.080 Uiso 1 1 calc R . .
C56 C 0.2120(14) -0.2914(3) 0.4297(7) 0.081(4) Uani 1 1 d U . .
H56 H 0.2509 -0.2683 0.4401 0.097 Uiso 1 1 calc R . .
C57 C 0.2896(12) -0.3189(3) 0.4801(6) 0.057(3) Uani 1 1 d . . .
H57 H 0.3832 -0.3151 0.5243 0.069 Uiso 1 1 calc R . .
C58 C 0.2256(10) -0.3523(2) 0.4637(5) 0.037(2) Uani 1 1 d . . .
H58 H 0.2779 -0.3711 0.4984 0.045 Uiso 1 1 calc R . .

loop_
_atom_site_aniso_label
_atom_site_aniso_U_11
_atom_site_aniso_U_22
_atom_site_aniso_U_33
_atom_site_aniso_U_23
_atom_site_aniso_U_13
_atom_site_aniso_U_12
Dy1 0.0224(2) 0.01247(18) 0.0241(2) 0.00223(16) 0.01239(18) 0.00121(16)
Dy2 0.0190(2) 0.01249(18) 0.0244(2) 0.00173(16) 0.01122(17) 0.00130(16)
Dy3 0.0179(2) 0.01197(18) 0.0229(2) 0.00000(16) 0.01093(17) -0.00019(15)
F1 0.190(14) 0.085(9) 0.152(12) -0.079(8) 0.103(11) -0.063(9)
F1' 0.11(2) 0.11(2) 0.12(2) -0.049(17) 0.030(16) -0.035(16)
F2 0.201(16) 0.157(13) 0.120(11) -0.081(9) 0.049(10) -0.017(12)
F2' 0.12(2) 0.13(2) 0.088(19) -0.070(15) 0.049(16) 0.006(16)
F3 0.175(12) 0.107(10) 0.193(14) -0.091(9) 0.138(11) -0.030(8)
F3' 0.24(4) 0.21(4) 0.21(3) -0.04(2) 0.10(2) 0.02(2)
F4 0.233(10) 0.063(5) 0.085(6) -0.033(5) 0.035(6) 0.015(6)
F5 0.137(7) 0.167(8) 0.080(5) -0.060(5) 0.064(5) -0.014(6)
F6 0.114(6) 0.116(6) 0.054(4) -0.040(4) 0.010(4) -0.007(5)
F7 0.111(14) 0.156(18) 0.132(16) 0.096(13) 0.037(12) 0.033(12)
F7' 0.20(2) 0.154(17) 0.105(13) 0.063(11) 0.089(14) 0.011(14)
F8 0.131(16) 0.115(14) 0.074(11) 0.044(9) 0.069(11) -0.001(11)
F8' 0.148(16) 0.16(2) 0.17(2) 0.102(15) 0.078(14) 0.000(13)
F9 0.20(2) 0.083(12) 0.108(13) 0.058(10) 0.076(13) 0.012(12)
F9' 0.142(17) 0.094(13) 0.125(16) 0.055(11) 0.063(13) 0.024(12)
F10 0.158(17) 0.079(12) 0.177(18) -0.055(12) 0.073(14) -0.037(12)
F10' 0.103(14) 0.082(14) 0.120(17) -0.061(13) 0.007(11) -0.009(11)
F11 0.178(19) 0.155(16) 0.112(12) -0.078(11) 0.054(12) 0.005(13)
F11' 0.18(2) 0.16(2) 0.17(2) -0.076(14) 0.098(16) 0.019(15)
F12 0.114(12) 0.097(13) 0.138(15) -0.076(11) 0.057(10) 0.014(9)
F12' 0.17(2) 0.104(15) 0.154(18) -0.051(13) 0.040(14) 0.014(14)
F13 0.115(13) 0.104(13) 0.106(12) -0.056(10) 0.048(10) -0.056(10)
F13' 0.16(2) 0.084(14) 0.100(15) -0.043(11) 0.046(14) -0.013(14)
F14 0.183(18) 0.127(13) 0.039(8) -0.015(8) 0.038(10) -0.011(13)
F14' 0.113(16) 0.15(2) 0.100(16) -0.060(14) 0.031(13) -0.021(14)
F15 0.148(15) 0.123(14) 0.106(12) -0.070(10) 0.036(10) 0.020(11)
F15' 0.126(17) 0.130(19) 0.080(15) -0.057(13) 0.062(13) -0.009(13)
F16 0.108(12) 0.030(8) 0.131(16) -0.025(9) 0.032(11) -0.025(8)
F16' 0.154(19) 0.037(9) 0.079(12) 0.010(9) 0.039(12) -0.004(12)
F17 0.197(19) 0.050(8) 0.096(12) -0.016(8) 0.087(12) 0.007(12)
F17' 0.142(16) 0.052(11) 0.103(14) -0.044(10) 0.037(11) 0.015(11)
F18 0.125(13) 0.061(9) 0.117(13) -0.013(8) 0.048(10) 0.045(9)
F18' 0.109(14) 0.107(15) 0.148(19) -0.045(14) 0.075(13) 0.007(11)
O1 0.036(4) 0.025(3) 0.029(3) -0.005(3) 0.017(3) 0.000(3)
O2 0.040(4) 0.026(3) 0.036(4) -0.002(3) 0.015(3) -0.010(3)
O3 0.040(4) 0.022(3) 0.029(3) -0.005(3) 0.012(3) 0.006(3)
O4 0.023(3) 0.045(4) 0.025(3) 0.002(3) 0.009(3) -0.002(3)
O5 0.052(4) 0.029(3) 0.047(4) -0.002(3) 0.037(3) -0.007(3)
O6 0.045(4) 0.029(3) 0.047(4) 0.027(3) 0.027(4) 0.013(3)
O7 0.032(4) 0.034(4) 0.033(3) -0.003(3) 0.018(3) -0.002(3)
O8 0.035(4) 0.031(3) 0.019(3) 0.001(3) 0.004(3) -0.001(3)
O9 0.023(3) 0.027(3) 0.032(3) -0.009(3) 0.009(3) -0.005(3)
O10 0.048(4) 0.028(3) 0.034(4) -0.007(3) 0.013(3) 0.010(3)
O11 0.027(3) 0.008(3) 0.035(3) 0.004(2) 0.017(3) 0.000(2)
O12 0.027(3) 0.021(3) 0.037(3) 0.007(3) 0.017(3) 0.007(2)
O13 0.018(3) 0.012(3) 0.025(3) 0.000(2) 0.012(3) -0.003(2)
O14 0.023(3) 0.009(3) 0.021(3) 0.003(2) 0.010(3) 0.001(2)
O15 0.021(3) 0.009(3) 0.023(3) -0.007(2) 0.012(3) 0.000(2)
N1 0.030(4) 0.026(4) 0.031(4) 0.007(3) 0.013(4) 0.001(3)
N2 0.035(4) 0.016(4) 0.026(4) 0.006(3) 0.015(4) 0.001(3)
C1 0.021(5) 0.027(5) 0.035(5) -0.013(4) 0.012(4) -0.002(4)
C2 0.054(7) 0.022(5) 0.067(7) -0.009(5) 0.038(6) -0.007(4)
C3 0.081(9) 0.044(7) 0.102(10) -0.035(7) 0.065(8) -0.028(6)
C4 0.074(9) 0.062(8) 0.087(9) -0.062(8) 0.043(8) -0.026(7)
C5 0.085(9) 0.087(10) 0.053(7) -0.041(7) 0.041(7) -0.016(8)
C6 0.059(7) 0.041(6) 0.041(6) -0.008(5) 0.026(5) -0.003(5)
C7 0.129(8) 0.128(8) 0.130(8) -0.003(5) 0.060(5) -0.003(5)
C8 0.015(4) 0.013(4) 0.040(5) 0.001(4) 0.013(4) -0.001(3)
C9 0.034(5) 0.021(4) 0.016(4) -0.001(4) 0.004(4) -0.003(4)
C10 0.046(7) 0.051(6) 0.040(6) -0.019(5) 0.011(5) 0.006(5)
C11 0.040(7) 0.085(9) 0.043(6) -0.028(6) 0.003(5) -0.001(6)
C12 0.059(7) 0.045(6) 0.028(5) -0.011(5) 0.012(5) -0.009(6)
C13 0.063(7) 0.051(7) 0.044(6) -0.010(5) 0.025(6) 0.009(6)
C14 0.038(6) 0.055(7) 0.028(5) -0.009(5) 0.004(5) 0.015(5)
C15 0.096(11) 0.076(10) 0.052(8) -0.023(7) 0.024(8) 0.016(8)
C16 0.033(5) 0.023(5) 0.036(5) 0.007(4) 0.020(5) -0.006(4)
C17 0.044(6) 0.041(6) 0.047(6) 0.018(5) 0.028(5) 0.002(5)
C18 0.057(7) 0.075(8) 0.036(6) 0.010(6) 0.024(6) -0.010(6)
C19 0.063(8) 0.099(10) 0.040(6) 0.033(7) 0.020(6) 0.014(7)
C20 0.066(9) 0.082(9) 0.071(8) 0.052(7) 0.035(7) 0.014(7)
C21 0.085(6) 0.086(6) 0.097(6) 0.026(4) 0.039(5) -0.019(4)
C22 0.069(5) 0.070(5) 0.075(5) 0.024(4) 0.027(4) -0.016(4)
C23 0.107(7) 0.109(7) 0.105(7) 0.009(5) 0.052(5) -0.001(5)
C24 0.045(6) 0.032(5) 0.044(6) 0.002(4) 0.038(5) 0.003(5)
C25 0.033(5) 0.026(5) 0.027(5) -0.007(4) 0.017(4) -0.006(4)
C26 0.039(6) 0.047(6) 0.036(6) -0.019(5) 0.004(5) 0.000(5)
C27 0.050(8) 0.072(9) 0.057(7) -0.025(7) 0.003(6) -0.013(7)
C28 0.061(8) 0.048(7) 0.073(8) -0.042(6) 0.022(7) -0.002(6)
C29 0.045(7) 0.053(7) 0.077(8) -0.030(6) 0.018(6) 0.012(6)
C30 0.039(6) 0.039(6) 0.045(6) -0.021(5) 0.014(5) 0.000(5)
C31 0.109(7) 0.106(7) 0.109(7) -0.007(5) 0.048(5) 0.003(5)
C32 0.027(5) 0.022(5) 0.038(5) -0.005(4) 0.022(5) -0.005(4)
C33 0.030(5) 0.037(5) 0.023(5) 0.003(4) 0.014(4) 0.001(4)
C34 0.042(6) 0.056(7) 0.031(6) -0.013(5) 0.005(5) 0.001(5)
C35 0.048(7) 0.087(9) 0.026(6) 0.001(6) -0.001(5) -0.003(7)
C36 0.067(8) 0.054(7) 0.043(7) -0.024(6) 0.030(6) -0.019(6)
C37 0.063(8) 0.061(7) 0.057(7) -0.018(6) 0.034(7) 0.012(6)
C38 0.040(6) 0.041(6) 0.037(6) -0.001(5) 0.013(5) 0.001(5)
C39 0.115(14) 0.092(12) 0.069(10) -0.029(10) 0.041(10) -0.014(11)
C40 0.039(6) 0.031(5) 0.025(5) -0.002(4) 0.019(5) -0.018(4)
C41 0.021(5) 0.016(4) 0.036(5) -0.001(4) 0.016(4) -0.002(3)
C42 0.053(6) 0.025(5) 0.034(5) 0.007(4) 0.023(5) -0.001(4)
C43 0.100(9) 0.019(5) 0.061(7) 0.005(5) 0.048(7) 0.000(5)
C44 0.064(7) 0.012(4) 0.059(7) -0.010(4) 0.037(6) -0.007(4)
C45 0.068(7) 0.022(5) 0.054(6) -0.005(4) 0.043(6) -0.005(5)
C46 0.056(6) 0.014(4) 0.048(6) 0.001(4) 0.034(5) -0.004(4)
C47 0.134(14) 0.033(7) 0.098(12) -0.014(7) 0.076(12) -0.016(8)
C48 0.0137(18) 0.0137(18) 0.0140(18) 0.0018(10) 0.0059(12) -0.0004(10)
C49 0.052(7) 0.036(6) 0.041(6) 0.015(5) 0.005(5) 0.004(5)
C50 0.067(8) 0.054(8) 0.059(8) 0.024(6) -0.004(6) -0.007(6)
C51 0.081(6) 0.069(5) 0.080(6) 0.018(4) 0.022(4) 0.000(4)
C52 0.069(8) 0.032(6) 0.073(8) 0.029(6) 0.005(7) 0.001(6)
C53 0.043(6) 0.020(5) 0.038(5) 0.013(4) 0.017(5) 0.000(4)
C54 0.034(6) 0.029(5) 0.045(6) 0.000(5) 0.015(5) -0.005(4)
C55 0.067(5) 0.044(5) 0.069(5) 0.011(4) 0.015(4) -0.004(4)
C56 0.082(6) 0.064(5) 0.081(5) 0.006(4) 0.025(4) -0.010(4)
C57 0.051(7) 0.041(6) 0.051(7) 0.007(5) -0.001(6) -0.020(5)
C58 0.043(6) 0.027(5) 0.041(6) 0.004(4) 0.019(5) -0.005(4)

loop_
_atom_type_symbol
_atom_type_description
_atom_type_scat_dispersion_real
_atom_type_scat_dispersion_imag
_atom_type_scat_source
C C 0.0033 0.0016 'International Tables Vol C Tables 4.2.6.8 and 6.1.1.4'
H H 0.0000 0.0000 'International Tables Vol C Tables 4.2.6.8 and 6.1.1.4'
Dy Dy -0.1892 4.4098 'International Tables Vol C Tables 4.2.6.8 and 6.1.1.4'
F F 0.0171 0.0103 'International Tables Vol C Tables 4.2.6.8 and 6.1.1.4'
N N 0.0061 0.0033 'International Tables Vol C Tables 4.2.6.8 and 6.1.1.4'
O O 0.0106 0.0060 'International Tables Vol C Tables 4.2.6.8 and 6.1.1.4'

loop_
_geom_angle_atom_site_label_1
_geom_angle_atom_site_label_2
_geom_angle_atom_site_label_3
_geom_angle
_geom_angle_site_symmetry_1
_geom_angle_site_symmetry_3
O14 Dy1 O3 109.71(18) . .
O14 Dy1 O12 138.05(17) . .
O3 Dy1 O12 88.73(18) . .
O14 Dy1 O5 77.63(18) . .
O3 Dy1 O5 77.46(19) . .
O12 Dy1 O5 144.23(19) . .
O14 Dy1 O13 73.57(16) . .
O3 Dy1 O13 74.04(17) . .
O12 Dy1 O13 76.18(16) . .
O5 Dy1 O13 129.02(17) . .
O14 Dy1 O1 72.45(17) . .
O3 Dy1 O1 150.77(18) . .
O12 Dy1 O1 73.81(18) . .
O5 Dy1 O1 129.78(19) . .
O13 Dy1 O1 79.03(17) . .
O14 Dy1 N2 94.44(19) . .
O3 Dy1 N2 135.55(19) . .
O12 Dy1 N2 97.68(19) . .
O5 Dy1 N2 71.91(19) . .
O13 Dy1 N2 150.19(18) . .
O1 Dy1 N2 71.28(18) . .
O14 Dy1 N1 148.87(18) . .
O3 Dy1 N1 79.0(2) . .
O12 Dy1 N1 69.71(19) . .
O5 Dy1 N1 75.3(2) . .
O13 Dy1 N1 136.57(19) . .
O1 Dy1 N1 114.81(19) . .
N2 Dy1 N1 62.7(2) . .
O14 Dy1 Dy3 39.74(12) . .
O3 Dy1 Dy3 79.62(13) . .
O12 Dy1 Dy3 114.41(12) . .
O5 Dy1 Dy3 95.55(14) . .
O13 Dy1 Dy3 38.45(11) . .
O1 Dy1 Dy3 86.40(13) . .
N2 Dy1 Dy3 133.98(15) . .
N1 Dy1 Dy3 158.16(15) . .
O6 Dy2 O15 135.0(2) . .
O6 Dy2 O7 79.5(2) . 3_646
O15 Dy2 O7 77.31(17) . 3_646
O6 Dy2 O15 150.3(2) . 3_646
O15 Dy2 O15 71.7(2) . 3_646
O7 Dy2 O15 98.41(18) 3_646 3_646
O6 Dy2 O9 91.9(2) . .
O15 Dy2 O9 118.52(17) . .
O7 Dy2 O9 162.74(18) 3_646 .
O15 Dy2 O9 81.57(17) 3_646 .
O6 Dy2 O14 86.10(18) . .
O15 Dy2 O14 74.31(16) . .
O7 Dy2 O14 121.63(18) 3_646 .
O15 Dy2 O14 118.66(16) 3_646 .
O9 Dy2 O14 72.12(18) . .
O6 Dy2 O11 81.79(19) . 1_655
O15 Dy2 O11 128.58(16) . 1_655
O7 Dy2 O11 77.07(17) 3_646 1_655
O15 Dy2 O11 68.98(16) 3_646 1_655
O9 Dy2 O11 86.94(16) . 1_655
O14 Dy2 O11 155.42(17) . 1_655
O6 Dy2 Dy3 117.12(15) . .
O15 Dy2 Dy3 35.77(11) . .
O7 Dy2 Dy3 102.71(13) 3_646 .
O15 Dy2 Dy3 92.38(12) 3_646 .
O9 Dy2 Dy3 94.53(12) . .
O14 Dy2 Dy3 38.81(12) . .
O11 Dy2 Dy3 160.92(11) 1_655 .
O6 Dy2 Dy2 166.36(15) . 3_646
O15 Dy2 Dy2 35.97(12) . 3_646
O7 Dy2 Dy2 87.44(14) 3_646 3_646
O15 Dy2 Dy2 35.73(12) 3_646 3_646
O9 Dy2 Dy2 101.71(13) . 3_646
O14 Dy2 Dy2 97.49(11) . 3_646
O11 Dy2 Dy2 99.30(11) 1_655 3_646
Dy3 Dy2 Dy2 61.748(10) . 3_646
O6 Dy2 Dy3 120.19(15) . 3_646
O15 Dy2 Dy3 90.10(12) . 3_646
O7 Dy2 Dy3 75.06(14) 3_646 3_646
O15 Dy2 Dy3 33.74(11) 3_646 3_646
O9 Dy2 Dy3 96.94(13) . 3_646
O14 Dy2 Dy3 152.40(12) . 3_646
O11 Dy2 Dy3 40.25(11) 1_655 3_646
Dy3 Dy2 Dy3 120.866(10) . 3_646
Dy2 Dy2 Dy3 59.118(10) 3_646 3_646
O2 Dy3 O15 113.05(18) 3_546 .
O2 Dy3 O13 80.16(17) 3_546 3_546
O15 Dy3 O13 145.65(17) . 3_546
O2 Dy3 O13 85.04(18) 3_546 .
O15 Dy3 O13 138.52(16) . .
O13 Dy3 O13 71.36(19) 3_546 .
O2 Dy3 O8 142.46(18) 3_546 .
O15 Dy3 O8 80.60(18) . .
O13 Dy3 O8 71.73(17) 3_546 .
O13 Dy3 O8 108.10(18) . .
O2 Dy3 O4 76.67(19) 3_546 .
O15 Dy3 O4 75.56(17) . .
O13 Dy3 O4 138.64(17) 3_546 .
O13 Dy3 O4 72.91(17) . .
O8 Dy3 O4 140.47(18) . .
O2 Dy3 O14 146.24(18) 3_546 .
O15 Dy3 O14 72.92(16) . .
O13 Dy3 O14 114.38(16) 3_546 .
O13 Dy3 O14 72.51(16) . .
O8 Dy3 O14 70.21(18) . .
O4 Dy3 O14 72.84(18) . .
O2 Dy3 O11 76.56(18) 3_546 3_546
O15 Dy3 O11 68.53(16) . 3_546
O13 Dy3 O11 85.33(16) 3_546 3_546
O13 Dy3 O11 152.50(15) . 3_546
O8 Dy3 O11 76.81(18) . 3_546
O4 Dy3 O11 121.07(17) . 3_546
O14 Dy3 O11 132.39(16) . 3_546
O2 Dy3 Dy1 110.49(14) 3_546 .
O15 Dy3 Dy1 100.13(12) . .
O13 Dy3 Dy1 104.49(12) 3_546 .
O13 Dy3 Dy1 38.93(11) . .
O8 Dy3 Dy1 100.45(13) . .
O4 Dy3 Dy1 54.58(14) . .
O14 Dy3 Dy1 38.10(12) . .
O11 Dy3 Dy1 168.57(10) 3_546 .
O2 Dy3 Dy2 141.63(13) 3_546 .
O15 Dy3 Dy2 35.68(11) . .
O13 Dy3 Dy2 137.98(12) 3_546 .
O13 Dy3 Dy2 108.33(11) . .
O8 Dy3 Dy2 68.67(13) . .
O4 Dy3 Dy2 73.60(13) . .
O14 Dy3 Dy2 37.51(11) . .
O11 Dy3 Dy2 98.71(11) 3_546 .
Dy1 Dy3 Dy2 70.117(10) . .
O2 Dy3 Dy3 80.90(14) 3_546 3_546
O15 Dy3 Dy3 165.71(11) . 3_546
O13 Dy3 Dy3 35.90(12) 3_546 3_546
O13 Dy3 Dy3 35.46(11) . 3_546
O8 Dy3 Dy3 90.02(13) . 3_546
O4 Dy3 Dy3 106.12(13) . 3_546
O14 Dy3 Dy3 93.82(11) . 3_546
O11 Dy3 Dy3 119.94(10) 3_546 3_546
Dy1 Dy3 Dy3 70.836(11) . 3_546
Dy2 Dy3 Dy3 130.499(15) . 3_546
O2 Dy3 Dy2 108.95(14) 3_546 3_646
O15 Dy3 Dy2 33.88(12) . 3_646
O13 Dy3 Dy2 112.63(12) 3_546 3_646
O13 Dy3 Dy2 165.78(11) . 3_646
O8 Dy3 Dy2 62.41(13) . 3_646
O4 Dy3 Dy2 107.14(13) . 3_646
O14 Dy3 Dy2 93.76(12) . 3_646
O11 Dy3 Dy2 39.63(11) 3_546 3_646
Dy1 Dy3 Dy2 129.251(12) . 3_646
Dy2 Dy3 Dy2 59.134(10) . 3_646
Dy3 Dy3 Dy2 146.666(16) 3_546 3_646
C8 O1 Dy1 144.5(5) . .
C8 O2 Dy3 139.6(5) . 3_546
C16 O3 Dy1 109.7(5) . .
C16 O4 Dy3 140.8(5) . .
C24 O5 Dy1 133.4(5) . .
C24 O6 Dy2 125.1(5) . .
C40 O7 Dy2 125.7(5) . 3_646
C40 O8 Dy3 143.8(5) . .
C32 O9 Dy2 133.0(5) . .
C48 O11 Dy2 129.6(4) . 1_455
C48 O11 Dy3 126.8(4) . 3_546
Dy2 O11 Dy3 100.12(16) 1_455 3_546
C48 O12 Dy1 136.4(5) . .
Dy3 O13 Dy3 108.64(19) 3_546 .
Dy3 O13 Dy1 134.8(2) 3_546 .
Dy3 O13 Dy1 102.62(17) . .
Dy3 O13 H13 99(5) 3_546 .
Dy3 O13 H13 117(5) . .
Dy1 O13 H13 95(5) . .
Dy1 O14 Dy2 131.9(2) . .
Dy1 O14 Dy3 102.16(19) . .
Dy2 O14 Dy3 103.68(18) . .
Dy1 O14 H14 107(5) . .
Dy2 O14 H14 97(5) . .
Dy3 O14 H14 116(5) . .
Dy2 O15 Dy3 108.56(18) . .
Dy2 O15 Dy2 108.3(2) . 3_646
Dy3 O15 Dy2 112.38(19) . 3_646
Dy2 O15 H15 120(5) . .
Dy3 O15 H15 107(5) . .
Dy2 O15 H15 101(5) 3_646 .
C49 N1 C53 117.3(7) . .
C49 N1 Dy1 120.3(6) . .
C53 N1 Dy1 122.4(6) . .
C58 N2 C54 118.0(7) . .
C58 N2 Dy1 119.6(5) . .
C54 N2 Dy1 122.4(6) . .
C2 C1 C6 120.0(8) . .
C2 C1 C8 120.6(8) . .
C6 C1 C8 119.4(8) . .
C3 C2 C1 119.9(9) . .
C3 C2 H2 120.0 . .
C1 C2 H2 120.0 . .
C4 C3 C2 120.5(10) . .
C4 C3 H3 119.7 . .
C2 C3 H3 119.7 . .
C3 C4 C5 120.4(9) . .
C3 C4 C7 120.9(12) . .
C5 C4 C7 118.6(12) . .
C6 C5 C4 119.6(10) . .
C6 C5 H5 120.2 . .
C4 C5 H5 120.2 . .
C5 C6 C1 119.5(10) . .
C5 C6 H6 120.3 . .
C1 C6 H6 120.3 . .
F1' C7 F3 131(2) . .
F1' C7 F3' 109.8(19) . .
F3 C7 F3' 54(2) . .
F1' C7 F2 54.6(18) . .
F3 C7 F2 109.4(13) . .
F3' C7 F2 145(3) . .
F1' C7 F2' 107.0(17) . .
F3 C7 F2' 55.0(17) . .
F3' C7 F2' 107.8(18) . .
F2 C7 F2' 58.4(16) . .
F1' C7 F1 56(2) . .
F3 C7 F1 102.7(12) . .
F3' C7 F1 56(2) . .
F2 C7 F1 108.6(13) . .
F2' C7 F1 135.8(17) . .
F1' C7 C4 116(2) . .
F3 C7 C4 112.9(12) . .
F3' C7 C4 104(3) . .
F2 C7 C4 111.2(12) . .
F2' C7 C4 112.2(17) . .
F1 C7 C4 111.7(11) . .
O2 C8 O1 124.3(7) . .
O2 C8 C1 118.7(7) . .
O1 C8 C1 117.0(7) . .
C14 C9 C10 119.4(8) . .
C14 C9 C16 120.6(7) . .
C10 C9 C16 120.0(8) . .
C11 C10 C9 119.7(9) . .
C11 C10 H10 120.1 . .
C9 C10 H10 120.1 . .
C12 C11 C10 121.7(9) . .
C12 C11 H11 119.2 . .
C10 C11 H11 119.2 . .
C11 C12 C13 118.4(8) . .
C11 C12 C15 122.8(10) . .
C13 C12 C15 118.9(10) . .
C14 C13 C12 120.9(9) . .
C14 C13 H13A 119.5 . .
C12 C13 H13A 119.5 . .
C9 C14 C13 119.9(9) . .
C9 C14 H14A 120.0 . .
C13 C14 H14A 120.0 . .
F4 C15 F5 107.5(10) . .
F4 C15 F6 107.7(10) . .
F5 C15 F6 105.2(9) . .
F4 C15 C12 112.6(10) . .
F5 C15 C12 110.8(10) . .
F6 C15 C12 112.5(9) . .
O3 C16 O4 124.0(8) . .
O3 C16 C9 118.5(8) . .
O4 C16 C9 117.5(7) . .
C22 C17 C18 117.8(9) . .
C22 C17 C24 119.7(9) . .
C18 C17 C24 122.4(9) . .
C19 C18 C17 120.9(10) . .
C19 C18 H18 119.5 . .
C17 C18 H18 119.5 . .
C20 C19 C18 120.8(10) . .
C20 C19 H19 119.6 . .
C18 C19 H19 119.6 . .
C19 C20 C21 120.4(10) . .
C19 C20 C23 121.9(11) . .
C21 C20 C23 117.7(12) . .
C20 C21 C22 119.6(12) . .
C20 C21 H21 120.2 . .
C22 C21 H21 120.2 . .
C17 C22 C21 120.4(11) . .
C17 C22 H22 119.8 . .
C21 C22 H22 119.8 . .
F7 C23 F8' 128.3(16) . .
F7 C23 F9' 58.5(12) . .
F8' C23 F9' 109.1(15) . .
F7 C23 F8 107.2(14) . .
F8' C23 F8 44.5(13) . .
F9' C23 F8 137.1(14) . .
F7 C23 F7' 47.0(12) . .
F8' C23 F7' 108.6(15) . .
F9' C23 F7' 104.8(14) . .
F8 C23 F7' 68.1(12) . .
F7 C23 F9 108.5(14) . .
F8' C23 F9 59.4(13) . .
F9' C23 F9 55.5(11) . .
F8 C23 F9 102.7(13) . .
F7' C23 F9 141.5(14) . .
F7 C23 C20 116.1(14) . .
F8' C23 C20 114.8(14) . .
F9' C23 C20 111.6(13) . .
F8 C23 C20 110.7(12) . .
F7' C23 C20 107.3(13) . .
F9 C23 C20 110.7(12) . .
O5 C24 O6 125.1(8) . .
O5 C24 C17 118.5(9) . .
O6 C24 C17 116.3(8) . .
C30 C25 C26 118.7(8) . .
C30 C25 C32 122.3(8) . .
C26 C25 C32 119.0(8) . .
C25 C26 C27 119.9(9) . .
C25 C26 H26 120.1 . .
C27 C26 H26 120.1 . .
C28 C27 C26 120.7(10) . .
C28 C27 H27 119.7 . .
C26 C27 H27 119.7 . .
C27 C28 C29 119.4(9) . .
C27 C28 C31 120.6(11) . .
C29 C28 C31 120.0(10) . .
C30 C29 C28 119.7(9) . .
C30 C29 H29 120.2 . .
C28 C29 H29 120.2 . .
C25 C30 C29 121.6(9) . .
C25 C30 H30 119.2 . .
C29 C30 H30 119.2 . .
F11' C31 F10' 108.6(15) . .
F11' C31 F12 52.4(13) . .
F10' C31 F12 127.0(15) . .
F11' C31 F10 137.4(17) . .
F10' C31 F10 46.1(11) . .
F12 C31 F10 110.0(14) . .
F11' C31 F11 55.8(13) . .
F10' C31 F11 61.1(13) . .
F12 C31 F11 104.4(13) . .
F10 C31 F11 106.4(14) . .
F11' C31 F12' 106.4(15) . .
F10' C31 F12' 104.9(14) . .
F12 C31 F12' 54.9(12) . .
F10 C31 F12' 63.2(13) . .
F11 C31 F12' 143.6(15) . .
F11' C31 C28 110.6(15) . .
F10' C31 C28 116.9(14) . .
F12 C31 C28 116.1(12) . .
F10 C31 C28 111.7(13) . .
F11 C31 C28 107.4(12) . .
F12' C31 C28 108.8(14) . .
O10 C32 O9 123.6(7) . .
O10 C32 C25 118.5(8) . .
O9 C32 C25 117.7(7) . .
C38 C33 C34 119.9(8) . .
C38 C33 C40 120.4(8) . .
C34 C33 C40 119.7(8) . .
C33 C34 C35 118.6(9) . .
C33 C34 H34 120.7 . .
C35 C34 H34 120.7 . .
C36 C35 C34 121.2(9) . .
C36 C35 H35 119.4 . .
C34 C35 H35 119.4 . .
C37 C36 C35 119.6(8) . .
C37 C36 C39 120.2(11) . .
C35 C36 C39 120.1(11) . .
C36 C37 C38 119.9(9) . .
C36 C37 H37 120.1 . .
C38 C37 H37 120.1 . .
C33 C38 C37 120.8(9) . .
C33 C38 H38 119.6 . .
C37 C38 H38 119.6 . .
F13' C39 F14 130.0(15) . .
F13' C39 F13 55.7(13) . .
F14 C39 F13 109.9(13) . .
F13' C39 F15' 109.6(15) . .
F14 C39 F15' 42.7(11) . .
F13 C39 F15' 135.2(14) . .
F13' C39 F14' 107.2(15) . .
F14 C39 F14' 60.2(12) . .
F13 C39 F14' 55.9(12) . .
F15' C39 F14' 101.3(14) . .
F13' C39 F15 49.1(13) . .
F14 C39 F15 104.7(12) . .
F13 C39 F15 102.8(13) . .
F15' C39 F15 66.4(12) . .
F14' C39 F15 137.3(13) . .
F13' C39 C36 116.0(15) . .
F14 C39 C36 113.4(12) . .
F13 C39 C36 113.2(11) . .
F15' C39 C36 110.9(13) . .
F14' C39 C36 110.7(13) . .
F15 C39 C36 111.8(11) . .
O7 C40 O8 125.3(7) . .
O7 C40 C33 116.9(8) . .
O8 C40 C33 117.6(8) . .
C46 C41 C42 119.5(7) . .
C46 C41 C48 118.9(7) . .
C42 C41 C48 121.5(7) . .
C41 C42 C43 121.1(8) . .
C41 C42 H42 119.4 . .
C43 C42 H42 119.4 . .
C44 C43 C42 118.8(8) . .
C44 C43 H43 120.6 . .
C42 C43 H43 120.6 . .
C45 C44 C43 120.7(7) . .
C45 C44 C47 118.7(8) . .
C43 C44 C47 120.6(8) . .
C44 C45 C46 119.8(8) . .
C44 C45 H45 120.1 . .
C46 C45 H45 120.1 . .
C41 C46 C45 120.0(8) . .
C41 C46 H46 120.0 . .
C45 C46 H46 120.0 . .
F16' C47 F17 126.7(13) . .
F16' C47 F16 41.2(10) . .
F17 C47 F16 111.2(13) . .
F16' C47 F18' 110.6(14) . .
F17 C47 F18' 47.8(10) . .
F16 C47 F18' 132.9(14) . .
F16' C47 F18 61.3(11) . .
F17 C47 F18 105.2(12) . .
F16 C47 F18 101.9(11) . .
F18' C47 F18 60.3(12) . .
F16' C47 F17' 102.7(13) . .
F17 C47 F17' 55.7(10) . .
F16 C47 F17' 65.0(11) . .
F18' C47 F17' 102.2(12) . .
F18 C47 F17' 143.3(11) . .
F16' C47 C44 116.3(12) . .
F17 C47 C44 116.9(10) . .
F16 C47 C44 112.3(11) . .
F18' C47 C44 114.6(12) . .
F18 C47 C44 108.0(10) . .
F17' C47 C44 108.7(11) . .
O12 C48 O11 121.6(6) . .
O12 C48 C41 119.8(6) . .
O11 C48 C41 118.4(6) . .
N1 C49 C50 124.2(10) . .
N1 C49 H49 117.9 . .
C50 C49 H49 117.9 . .
C49 C50 C51 118.2(11) . .
C49 C50 H50 120.9 . .
C51 C50 H50 120.9 . .
C52 C51 C50 118.8(12) . .
C52 C51 H51 120.6 . .
C50 C51 H51 120.6 . .
C51 C52 C53 120.4(10) . .
C51 C52 H52 119.8 . .
C53 C52 H52 119.8 . .
N1 C53 C52 121.1(9) . .
N1 C53 C54 115.4(7) . .
C52 C53 C54 123.5(8) . .
N2 C54 C55 121.8(9) . .
N2 C54 C53 117.0(7) . .
C55 C54 C53 121.2(9) . .
C56 C55 C54 118.3(10) . .
C56 C55 H55 120.9 . .
C54 C55 H55 120.9 . .
C57 C56 C55 119.9(11) . .
C57 C56 H56 120.1 . .
C55 C56 H56 120.1 . .
C56 C57 C58 117.9(10) . .
C56 C57 H57 121.1 . .
C58 C57 H57 121.1 . .
N2 C58 C57 124.0(9) . .
N2 C58 H58 118.0 . .
C57 C58 H58 118.0 . .

loop_
_geom_bond_atom_site_label_1
_geom_bond_atom_site_label_2
_geom_bond_distance
_geom_bond_site_symmetry_2
Dy1 O14 2.336(5) .
Dy1 O3 2.350(5) .
Dy1 O12 2.358(5) .
Dy1 O5 2.371(5) .
Dy1 O13 2.383(5) .
Dy1 O1 2.395(5) .
Dy1 N2 2.555(6) .
Dy1 N1 2.563(7) .
Dy1 Dy3 3.7006(5) .
Dy2 O6 2.289(5) .
Dy2 O15 2.308(5) .
Dy2 O7 2.318(5) 3_646
Dy2 O15 2.321(5) 3_646
Dy2 O9 2.339(5) .
Dy2 O14 2.351(5) .
Dy2 O11 2.495(5) 1_655
Dy2 Dy3 3.7515(5) .
Dy2 Dy2 3.7522(7) 3_646
Dy2 Dy3 3.8505(5) 3_646
Dy3 O2 2.307(5) 3_546
Dy3 O15 2.313(5) .
Dy3 O13 2.332(4) 3_546
Dy3 O13 2.358(5) .
Dy3 O8 2.381(5) .
Dy3 O4 2.393(5) .
Dy3 O14 2.420(5) .
Dy3 O11 2.527(5) 3_546
Dy3 Dy3 3.8100(7) 3_546
Dy3 Dy2 3.8505(5) 3_646
F1 C7 1.349(14) .
F1' C7 1.294(18) .
F2 C7 1.311(14) .
F2' C7 1.320(17) .
F3 C7 1.301(14) .
F3' C7 1.302(19) .
F4 C15 1.290(12) .
F5 C15 1.324(12) .
F6 C15 1.324(11) .
F7 C23 1.278(15) .
F7' C23 1.346(16) .
F8 C23 1.327(15) .
F8' C23 1.287(15) .
F9 C23 1.352(15) .
F9' C23 1.304(15) .
F10 C31 1.304(15) .
F10' C31 1.295(15) .
F11 C31 1.348(15) .
F11' C31 1.292(16) .
F12 C31 1.297(14) .
F12' C31 1.364(16) .
F13 C39 1.317(14) .
F13' C39 1.268(16) .
F14 C39 1.281(14) .
F14' C39 1.370(16) .
F15 C39 1.372(14) .
F15' C39 1.321(16) .
F16 C47 1.295(14) .
F16' C47 1.270(14) .
F17 C47 1.278(13) .
F17' C47 1.395(14) .
F18 C47 1.392(14) .
F18' C47 1.306(14) .
O1 C8 1.257(9) .
O2 C8 1.251(8) .
O2 Dy3 2.307(5) 3_546
O3 C16 1.258(9) .
O4 C16 1.262(9) .
O5 C24 1.248(10) .
O6 C24 1.263(10) .
O7 C40 1.252(10) .
O7 Dy2 2.318(5) 3_646
O8 C40 1.263(9) .
O9 C32 1.272(9) .
O10 C32 1.243(9) .
O11 C48 1.279(8) .
O11 Dy2 2.495(5) 1_455
O11 Dy3 2.527(5) 3_546
O12 C48 1.266(8) .
O13 Dy3 2.332(4) 3_546
O13 H13 0.837(11) .
O14 H14 0.836(11) .
O15 Dy2 2.321(5) 3_646
O15 H15 0.838(11) .
N1 C49 1.344(10) .
N1 C53 1.350(10) .
N2 C58 1.326(10) .
N2 C54 1.332(10) .
C1 C2 1.377(11) .
C1 C6 1.388(11) .
C1 C8 1.492(11) .
C2 C3 1.374(12) .
C2 H2 0.9300 .
C3 C4 1.355(15) .
C3 H3 0.9300 .
C4 C5 1.388(16) .
C4 C7 1.507(9) .
C5 C6 1.381(13) .
C5 H5 0.9300 .
C6 H6 0.9300 .
C9 C14 1.376(11) .
C9 C10 1.387(11) .
C9 C16 1.499(11) .
C10 C11 1.372(12) .
C10 H10 0.9300 .
C11 C12 1.367(13) .
C11 H11 0.9300 .
C12 C13 1.383(13) .
C12 C15 1.495(8) .
C13 C14 1.380(12) .
C13 H13A 0.9300 .
C14 H14A 0.9300 .
C17 C22 1.378(13) .
C17 C18 1.379(12) .
C17 C24 1.492(11) .
C18 C19 1.376(13) .
C18 H18 0.9300 .
C19 C20 1.341(15) .
C19 H19 0.9300 .
C20 C21 1.356(15) .
C20 C23 1.505(9) .
C21 C22 1.405(15) .
C21 H21 0.9300 .
C22 H22 0.9300 .
C25 C30 1.361(11) .
C25 C26 1.378(11) .
C25 C32 1.498(11) .
C26 C27 1.383(13) .
C26 H26 0.9300 .
C27 C28 1.360(14) .
C27 H27 0.9300 .
C28 C29 1.375(13) .
C28 C31 1.503(9) .
C29 C30 1.369(12) .
C29 H29 0.9300 .
C30 H30 0.9300 .
C33 C38 1.374(11) .
C33 C34 1.376(11) .
C33 C40 1.505(11) .
C34 C35 1.395(13) .
C34 H34 0.9300 .
C35 C36 1.370(14) .
C35 H35 0.9300 .
C36 C37 1.363(14) .
C36 C39 1.505(9) .
C37 C38 1.382(12) .
C37 H37 0.9300 .
C38 H38 0.9300 .
C41 C46 1.362(10) .
C41 C42 1.375(10) .
C41 C48 1.481(10) .
C42 C43 1.379(11) .
C42 H42 0.9300 .
C43 C44 1.372(12) .
C43 H43 0.9300 .
C44 C45 1.369(11) .
C44 C47 1.498(8) .
C45 C46 1.389(11) .
C45 H45 0.9300 .
C46 H46 0.9300 .
C49 C50 1.358(13) .
C49 H49 0.9300 .
C50 C51 1.374(15) .
C50 H50 0.9300 .
C51 C52 1.370(15) .
C51 H51 0.9300 .
C52 C53 1.375(12) .
C52 H52 0.9300 .
C53 C54 1.479(12) .
C54 C55 1.393(13) .
C55 C56 1.380(14) .
C55 H55 0.9300 .
C56 C57 1.362(14) .
C56 H56 0.9300 .
C57 C58 1.370(12) .
C57 H57 0.9300 .
C58 H58 0.9300 .

loop_
_geom_hbond_atom_site_label_D
_geom_hbond_atom_site_label_H
_geom_hbond_atom_site_label_A
_geom_hbond_distance_DH
_geom_hbond_distance_HA
_geom_hbond_distance_DA
_geom_hbond_angle_DHA
_geom_hbond_site_symmetry_A
O13 H13 O8 0.837(11) 2.24(6) 2.762(7) 121(6) 3_546
O14 H14 O9 0.836(11) 2.22(6) 2.761(7) 122(6) .
O15 H15 O10 0.838(11) 1.81(2) 2.638(7) 168(7) 3_646
O13 H13 C40 0.837(11) 2.96(5) 3.635(10) 139(6) 3_546
O14 H14 C8 0.836(11) 3.08(6) 3.575(9) 121(6) .
O15 H15 C32 0.838(11) 2.50(5) 3.206(9) 142(6) 3_646

loop_
_geom_torsion_atom_site_label_1
_geom_torsion_atom_site_label_2
_geom_torsion_atom_site_label_3
_geom_torsion_atom_site_label_4
_geom_torsion
_geom_torsion_site_symmetry_1
_geom_torsion_site_symmetry_4
O14 Dy1 Dy3 O2 -164.1(2) . 3_546
O3 Dy1 Dy3 O2 -24.91(19) . 3_546
O12 Dy1 Dy3 O2 58.9(2) . 3_546
O5 Dy1 Dy3 O2 -101.1(2) . 3_546
O13 Dy1 Dy3 O2 52.4(2) . 3_546
O1 Dy1 Dy3 O2 129.30(19) . 3_546
N2 Dy1 Dy3 O2 -171.2(2) . 3_546
N1 Dy1 Dy3 O2 -37.4(4) . 3_546
O14 Dy1 Dy3 O15 -44.7(2) . .
O3 Dy1 Dy3 O15 94.52(18) . .
O12 Dy1 Dy3 O15 178.32(18) . .
O5 Dy1 Dy3 O15 18.38(18) . .
O13 Dy1 Dy3 O15 171.9(2) . .
O1 Dy1 Dy3 O15 -111.27(17) . .
N2 Dy1 Dy3 O15 -51.8(2) . .
N1 Dy1 Dy3 O15 82.1(4) . .
O14 Dy1 Dy3 O13 111.2(2) . 3_546
O3 Dy1 Dy3 O13 -109.65(18) . 3_546
O12 Dy1 Dy3 O13 -25.84(19) . 3_546
O5 Dy1 Dy3 O13 174.21(19) . 3_546
O13 Dy1 Dy3 O13 -32.3(3) . 3_546
O1 Dy1 Dy3 O13 44.57(18) . 3_546
N2 Dy1 Dy3 O13 104.1(2) . 3_546
N1 Dy1 Dy3 O13 -122.1(4) . 3_546
O14 Dy1 Dy3 O13 143.5(3) . .
O3 Dy1 Dy3 O13 -77.4(2) . .
O12 Dy1 Dy3 O13 6.4(2) . .
O5 Dy1 Dy3 O13 -153.5(2) . .
O1 Dy1 Dy3 O13 76.9(2) . .
N2 Dy1 Dy3 O13 136.4(3) . .
N1 Dy1 Dy3 O13 -89.8(4) . .
O14 Dy1 Dy3 O8 37.5(2) . .
O3 Dy1 Dy3 O8 176.71(19) . .
O12 Dy1 Dy3 O8 -99.49(19) . .
O5 Dy1 Dy3 O8 100.6(2) . .
O13 Dy1 Dy3 O8 -105.9(2) . .
O1 Dy1 Dy3 O8 -29.07(18) . .
N2 Dy1 Dy3 O8 30.4(2) . .
N1 Dy1 Dy3 O8 164.3(4) . .
O14 Dy1 Dy3 O4 -108.7(2) . .
O3 Dy1 Dy3 O4 30.5(2) . .
O12 Dy1 Dy3 O4 114.3(2) . .
O5 Dy1 Dy3 O4 -45.7(2) . .
O13 Dy1 Dy3 O4 107.8(2) . .
O1 Dy1 Dy3 O4 -175.3(2) . .
N2 Dy1 Dy3 O4 -115.8(2) . .
N1 Dy1 Dy3 O4 18.0(4) . .
O3 Dy1 Dy3 O14 139.2(2) . .
O12 Dy1 Dy3 O14 -137.0(2) . .
O5 Dy1 Dy3 O14 63.0(2) . .
O13 Dy1 Dy3 O14 -143.5(3) . .
O1 Dy1 Dy3 O14 -66.6(2) . .
N2 Dy1 Dy3 O14 -7.1(3) . .
N1 Dy1 Dy3 O14 126.7(4) . .
O14 Dy1 Dy3 O11 -37.5(6) . 3_546
O3 Dy1 Dy3 O11 101.7(6) . 3_546
O12 Dy1 Dy3 O11 -174.5(6) . 3_546
O5 Dy1 Dy3 O11 25.6(6) . 3_546
O13 Dy1 Dy3 O11 179.1(6) . 3_546
O1 Dy1 Dy3 O11 -104.1(6) . 3_546
N2 Dy1 Dy3 O11 -44.6(6) . 3_546
N1 Dy1 Dy3 O11 89.3(7) . 3_546
O14 Dy1 Dy3 Dy2 -25.07(18) . .
O3 Dy1 Dy3 Dy2 114.10(13) . .
O12 Dy1 Dy3 Dy2 -162.10(14) . .
O5 Dy1 Dy3 Dy2 37.96(14) . .
O13 Dy1 Dy3 Dy2 -168.55(18) . .
O1 Dy1 Dy3 Dy2 -91.69(13) . .
N2 Dy1 Dy3 Dy2 -32.18(18) . .
N1 Dy1 Dy3 Dy2 101.7(4) . .
O14 Dy1 Dy3 Dy3 123.89(18) . 3_546
O3 Dy1 Dy3 Dy3 -96.94(13) . 3_546
O12 Dy1 Dy3 Dy3 -13.14(14) . 3_546
O5 Dy1 Dy3 Dy3 -173.08(14) . 3_546
O13 Dy1 Dy3 Dy3 -19.59(18) . 3_546
O1 Dy1 Dy3 Dy3 57.27(13) . 3_546
N2 Dy1 Dy3 Dy3 116.78(18) . 3_546
N1 Dy1 Dy3 Dy3 -109.4(4) . 3_546
O14 Dy1 Dy3 Dy2 -25.23(18) . 3_646
O3 Dy1 Dy3 Dy2 113.94(13) . 3_646
O12 Dy1 Dy3 Dy2 -162.26(14) . 3_646
O5 Dy1 Dy3 Dy2 37.80(14) . 3_646
O13 Dy1 Dy3 Dy2 -168.70(18) . 3_646
O1 Dy1 Dy3 Dy2 -91.84(13) . 3_646
N2 Dy1 Dy3 Dy2 -32.34(18) . 3_646
N1 Dy1 Dy3 Dy2 101.5(4) . 3_646
O6 Dy2 Dy3 O2 83.0(3) . 3_546
O15 Dy2 Dy3 O2 -47.3(3) . 3_546
O7 Dy2 Dy3 O2 -1.6(3) 3_646 3_546
O15 Dy2 Dy3 O2 -100.8(3) 3_646 3_546
O9 Dy2 Dy3 O2 177.5(3) . 3_546
O14 Dy2 Dy3 O2 123.6(3) . 3_546
O11 Dy2 Dy3 O2 -88.8(4) 1_655 3_546
Dy2 Dy2 Dy3 O2 -81.6(2) 3_646 3_546
Dy3 Dy2 Dy3 O2 -81.6(2) 3_646 3_546
O6 Dy2 Dy3 O15 130.3(3) . .
O7 Dy2 Dy3 O15 45.7(3) 3_646 .
O15 Dy2 Dy3 O15 -53.5(3) 3_646 .
O9 Dy2 Dy3 O15 -135.2(2) . .
O14 Dy2 Dy3 O15 171.0(3) . .
O11 Dy2 Dy3 O15 -41.4(4) 1_655 .
Dy2 Dy2 Dy3 O15 -34.3(2) 3_646 .
Dy3 Dy2 Dy3 O15 -34.3(2) 3_646 .
O6 Dy2 Dy3 O13 -105.0(2) . 3_546
O15 Dy2 Dy3 O13 124.7(3) . 3_546
O7 Dy2 Dy3 O13 170.4(2) 3_646 3_546
O15 Dy2 Dy3 O13 71.2(2) 3_646 3_546
O9 Dy2 Dy3 O13 -10.5(2) . 3_546
O14 Dy2 Dy3 O13 -64.3(3) . 3_546
O11 Dy2 Dy3 O13 83.2(4) 1_655 3_546
Dy2 Dy2 Dy3 O13 90.36(18) 3_646 3_546
Dy3 Dy2 Dy3 O13 90.36(18) 3_646 3_546
O6 Dy2 Dy3 O13 -22.8(2) . .
O15 Dy2 Dy3 O13 -153.1(2) . .
O7 Dy2 Dy3 O13 -107.38(19) 3_646 .
O15 Dy2 Dy3 O13 153.45(16) 3_646 .
O9 Dy2 Dy3 O13 71.72(18) . .
O14 Dy2 Dy3 O13 17.9(2) . .
O11 Dy2 Dy3 O13 165.5(4) 1_655 .
Dy2 Dy2 Dy3 O13 172.59(12) 3_646 .
Dy3 Dy2 Dy3 O13 172.59(12) 3_646 .
O6 Dy2 Dy3 O8 -125.6(2) . .
O15 Dy2 Dy3 O8 104.1(2) . .
O7 Dy2 Dy3 O8 149.8(2) 3_646 .
O15 Dy2 Dy3 O8 50.63(18) 3_646 .
O9 Dy2 Dy3 O8 -31.1(2) . .
O14 Dy2 Dy3 O8 -84.9(2) . .
O11 Dy2 Dy3 O8 62.6(4) 1_655 .
Dy2 Dy2 Dy3 O8 69.77(14) 3_646 .
Dy3 Dy2 Dy3 O8 69.77(14) 3_646 .
O6 Dy2 Dy3 O4 42.4(2) . .
O15 Dy2 Dy3 O4 -88.0(2) . .
O7 Dy2 Dy3 O4 -42.2(2) 3_646 .
O15 Dy2 Dy3 O4 -141.41(18) 3_646 .
O9 Dy2 Dy3 O4 136.87(19) . .
O14 Dy2 Dy3 O4 83.0(2) . .
O11 Dy2 Dy3 O4 -129.4(4) 1_655 .
Dy2 Dy2 Dy3 O4 -122.27(14) 3_646 .
Dy3 Dy2 Dy3 O4 -122.27(14) 3_646 .
O6 Dy2 Dy3 O14 -40.6(3) . .
O15 Dy2 Dy3 O14 -171.0(3) . .
O7 Dy2 Dy3 O14 -125.3(2) 3_646 .
O15 Dy2 Dy3 O14 135.6(2) 3_646 .
O9 Dy2 Dy3 O14 53.8(2) . .
O11 Dy2 Dy3 O14 147.6(4) 1_655 .
Dy2 Dy2 Dy3 O14 154.71(19) 3_646 .
Dy3 Dy2 Dy3 O14 154.71(19) 3_646 .
O6 Dy2 Dy3 O11 162.3(2) . 3_546
O15 Dy2 Dy3 O11 32.0(2) . 3_546
O7 Dy2 Dy3 O11 77.71(18) 3_646 3_546
O15 Dy2 Dy3 O11 -21.46(16) 3_646 3_546
O9 Dy2 Dy3 O11 -103.19(18) . 3_546
O14 Dy2 Dy3 O11 -157.0(2) . 3_546
O11 Dy2 Dy3 O11 -9.4(5) 1_655 3_546
Dy2 Dy2 Dy3 O11 -2.32(11) 3_646 3_546
Dy3 Dy2 Dy3 O11 -2.32(11) 3_646 3_546
O6 Dy2 Dy3 Dy1 -15.21(17) . .
O15 Dy2 Dy3 Dy1 -145.5(2) . .
O7 Dy2 Dy3 Dy1 -99.83(15) 3_646 .
O15 Dy2 Dy3 Dy1 161.00(11) 3_646 .
O9 Dy2 Dy3 Dy1 79.27(13) . .
O14 Dy2 Dy3 Dy1 25.43(19) . .
O11 Dy2 Dy3 Dy1 173.0(3) 1_655 .
Dy2 Dy2 Dy3 Dy1 -179.858(14) 3_646 .
Dy3 Dy2 Dy3 Dy1 -179.858(14) 3_646 .
O6 Dy2 Dy3 Dy3 -55.04(17) . 3_546
O15 Dy2 Dy3 Dy3 174.6(2) . 3_546
O7 Dy2 Dy3 Dy3 -139.66(15) 3_646 3_546
O15 Dy2 Dy3 Dy3 121.17(11) 3_646 3_546
O9 Dy2 Dy3 Dy3 39.45(14) . 3_546
O14 Dy2 Dy3 Dy3 -14.40(19) . 3_546
O11 Dy2 Dy3 Dy3 133.2(3) 1_655 3_546
Dy2 Dy2 Dy3 Dy3 140.31(2) 3_646 3_546
Dy3 Dy2 Dy3 Dy3 140.31(2) 3_646 3_546
O6 Dy2 Dy3 Dy2 164.64(17) . 3_646
O15 Dy2 Dy3 Dy2 34.3(2) . 3_646
O7 Dy2 Dy3 Dy2 80.03(15) 3_646 3_646
O15 Dy2 Dy3 Dy2 -19.14(11) 3_646 3_646
O9 Dy2 Dy3 Dy2 -100.87(13) . 3_646
O14 Dy2 Dy3 Dy2 -154.71(19) . 3_646
O11 Dy2 Dy3 Dy2 -7.1(3) 1_655 3_646
Dy3 Dy2 Dy3 Dy2 0.0 3_646 3_646
O14 Dy1 O1 C8 -88.6(9) . .
O3 Dy1 O1 C8 10.5(11) . .
O12 Dy1 O1 C8 66.0(8) . .
O5 Dy1 O1 C8 -144.9(8) . .
O13 Dy1 O1 C8 -12.6(8) . .
N2 Dy1 O1 C8 170.2(9) . .
N1 Dy1 O1 C8 123.9(8) . .
Dy3 Dy1 O1 C8 -50.7(8) . .
O14 Dy1 O3 C16 -8.3(5) . .
O12 Dy1 O3 C16 -149.8(5) . .
O5 Dy1 O3 C16 63.5(5) . .
O13 Dy1 O3 C16 -73.8(5) . .
O1 Dy1 O3 C16 -97.4(6) . .
N2 Dy1 O3 C16 110.5(5) . .
N1 Dy1 O3 C16 140.6(5) . .
Dy3 Dy1 O3 C16 -34.7(5) . .
O2 Dy3 O4 C16 64.0(8) 3_546 .
O15 Dy3 O4 C16 -177.6(9) . .
O13 Dy3 O4 C16 6.3(10) 3_546 .
O13 Dy3 O4 C16 -24.9(8) . .
O8 Dy3 O4 C16 -122.8(8) . .
O14 Dy3 O4 C16 -101.3(9) . .
O11 Dy3 O4 C16 129.1(8) 3_546 .
Dy1 Dy3 O4 C16 -63.6(8) . .
Dy2 Dy3 O4 C16 -140.6(9) . .
Dy3 Dy3 O4 C16 -12.3(9) 3_546 .
Dy2 Dy3 O4 C16 170.0(8) 3_646 .
O14 Dy1 O5 C24 -64.1(8) . .
O3 Dy1 O5 C24 -177.9(8) . .
O12 Dy1 O5 C24 112.5(8) . .
O13 Dy1 O5 C24 -120.7(8) . .
O1 Dy1 O5 C24 -9.9(9) . .
N2 Dy1 O5 C24 34.8(8) . .
N1 Dy1 O5 C24 100.4(8) . .
Dy3 Dy1 O5 C24 -99.8(8) . .
O15 Dy2 O6 C24 12.2(7) . .
O7 Dy2 O6 C24 72.2(6) 3_646 .
O15 Dy2 O6 C24 160.9(5) 3_646 .
O9 Dy2 O6 C24 -122.9(6) . .
O14 Dy2 O6 C24 -50.9(6) . .
O11 Dy2 O6 C24 150.5(6) 1_655 .
Dy3 Dy2 O6 C24 -26.8(6) . .
Dy2 Dy2 O6 C24 54.9(10) 3_646 .
Dy3 Dy2 O6 C24 138.0(5) 3_646 .
O2 Dy3 O8 C40 57.4(9) 3_546 .
O15 Dy3 O8 C40 -58.4(8) . .
O13 Dy3 O8 C40 100.9(8) 3_546 .
O13 Dy3 O8 C40 163.4(8) . .
O4 Dy3 O8 C40 -111.7(8) . .
O14 Dy3 O8 C40 -133.6(8) . .
O11 Dy3 O8 C40 11.5(8) 3_546 .
Dy1 Dy3 O8 C40 -157.1(8) . .
Dy2 Dy3 O8 C40 -93.4(8) . .
Dy3 Dy3 O8 C40 132.4(8) 3_546 .
Dy2 Dy3 O8 C40 -28.1(8) 3_646 .
O6 Dy2 O9 C32 -133.4(6) . .
O15 Dy2 O9 C32 81.2(7) . .
O7 Dy2 O9 C32 -73.8(10) 3_646 .
O15 Dy2 O9 C32 17.4(6) 3_646 .
O14 Dy2 O9 C32 141.3(7) . .
O11 Dy2 O9 C32 -51.8(6) 1_655 .
Dy3 Dy2 O9 C32 109.2(6) . .
Dy2 Dy2 O9 C32 47.1(6) 3_646 .
Dy3 Dy2 O9 C32 -12.7(6) 3_646 .
O14 Dy1 O12 C48 21.3(8) . .
O3 Dy1 O12 C48 140.0(7) . .
O5 Dy1 O12 C48 -153.7(6) . .
O13 Dy1 O12 C48 66.2(7) . .
O1 Dy1 O12 C48 -16.2(6) . .
N2 Dy1 O12 C48 -84.1(7) . .
N1 Dy1 O12 C48 -141.2(7) . .
Dy3 Dy1 O12 C48 62.0(7) . .
O2 Dy3 O13 Dy3 81.3(2) 3_546 3_546
O15 Dy3 O13 Dy3 -159.05(18) . 3_546
O13 Dy3 O13 Dy3 0.0 3_546 3_546
O8 Dy3 O13 Dy3 -62.7(2) . 3_546
O4 Dy3 O13 Dy3 158.8(2) . 3_546
O14 Dy3 O13 Dy3 -124.3(2) . 3_546
O11 Dy3 O13 Dy3 33.5(4) 3_546 3_546
Dy1 Dy3 O13 Dy3 -146.9(3) . 3_546
Dy2 Dy3 O13 Dy3 -135.57(13) . 3_546
Dy2 Dy3 O13 Dy3 -108.8(4) 3_646 3_546
O2 Dy3 O13 Dy1 -131.8(2) 3_546 .
O15 Dy3 O13 Dy1 -12.1(3) . .
O13 Dy3 O13 Dy1 146.9(3) 3_546 .
O8 Dy3 O13 Dy1 84.2(2) . .
O4 Dy3 O13 Dy1 -54.25(18) . .
O14 Dy3 O13 Dy1 22.65(16) . .
O11 Dy3 O13 Dy1 -179.6(3) 3_546 .
Dy2 Dy3 O13 Dy1 11.35(18) . .
Dy3 Dy3 O13 Dy1 146.9(3) 3_546 .
Dy2 Dy3 O13 Dy1 38.1(6) 3_646 .
O14 Dy1 O13 Dy3 109.8(3) . 3_546
O3 Dy1 O13 Dy3 -133.4(3) . 3_546
O12 Dy1 O13 Dy3 -40.8(3) . 3_546
O5 Dy1 O13 Dy3 168.1(3) . 3_546
O1 Dy1 O13 Dy3 35.1(3) . 3_546
N2 Dy1 O13 Dy3 40.4(5) . 3_546
N1 Dy1 O13 Dy3 -79.6(4) . 3_546
Dy3 Dy1 O13 Dy3 133.2(4) . 3_546
O14 Dy1 O13 Dy3 -23.37(17) . .
O3 Dy1 O13 Dy3 93.4(2) . .
O12 Dy1 O13 Dy3 -174.0(2) . .
O5 Dy1 O13 Dy3 34.9(3) . .
O1 Dy1 O13 Dy3 -98.12(19) . .
N2 Dy1 O13 Dy3 -92.7(4) . .
N1 Dy1 O13 Dy3 147.2(2) . .
O3 Dy1 O14 Dy2 78.2(3) . .
O12 Dy1 O14 Dy2 -170.5(2) . .
O5 Dy1 O14 Dy2 6.5(3) . .
O13 Dy1 O14 Dy2 143.9(3) . .
O1 Dy1 O14 Dy2 -132.6(3) . .
N2 Dy1 O14 Dy2 -63.9(3) . .
N1 Dy1 O14 Dy2 -23.5(6) . .
Dy3 Dy1 O14 Dy2 121.3(4) . .
O3 Dy1 O14 Dy3 -43.1(2) . .
O12 Dy1 O14 Dy3 68.2(3) . .
O5 Dy1 O14 Dy3 -114.7(2) . .
O13 Dy1 O14 Dy3 22.69(16) . .
O1 Dy1 O14 Dy3 106.1(2) . .
N2 Dy1 O14 Dy3 174.88(18) . .
N1 Dy1 O14 Dy3 -144.8(3) . .
O6 Dy2 O14 Dy1 23.8(3) . .
O15 Dy2 O14 Dy1 -115.2(3) . .
O7 Dy2 O14 Dy1 -51.4(4) 3_646 .
O15 Dy2 O14 Dy1 -173.5(2) 3_646 .
O9 Dy2 O14 Dy1 117.1(3) . .
O11 Dy2 O14 Dy1 84.2(5) 1_655 .
Dy3 Dy2 O14 Dy1 -120.7(4) . .
Dy2 Dy2 O14 Dy1 -143.0(3) 3_646 .
Dy3 Dy2 O14 Dy1 -172.99(6) 3_646 .
O6 Dy2 O14 Dy3 144.5(2) . .
O15 Dy2 O14 Dy3 5.46(17) . .
O7 Dy2 O14 Dy3 69.3(2) 3_646 .
O15 Dy2 O14 Dy3 -52.9(2) 3_646 .
O9 Dy2 O14 Dy3 -122.2(2) . .
O11 Dy2 O14 Dy3 -155.1(3) 1_655 .
Dy2 Dy2 O14 Dy3 -22.31(17) 3_646 .
Dy3 Dy2 O14 Dy3 -52.3(4) 3_646 .
O2 Dy3 O14 Dy1 27.5(4) 3_546 .
O15 Dy3 O14 Dy1 133.6(2) . .
O13 Dy3 O14 Dy1 -82.4(2) 3_546 .
O13 Dy3 O14 Dy1 -23.09(16) . .
O8 Dy3 O14 Dy1 -140.4(2) . .
O4 Dy3 O14 Dy1 53.90(18) . .
O11 Dy3 O14 Dy1 170.61(15) 3_546 .
Dy2 Dy3 O14 Dy1 139.1(3) . .
Dy3 Dy3 O14 Dy1 -51.80(15) 3_546 .
Dy2 Dy3 O14 Dy1 160.68(14) 3_646 .
O2 Dy3 O14 Dy2 -111.6(3) 3_546 .
O15 Dy3 O14 Dy2 -5.49(17) . .
O13 Dy3 O14 Dy2 138.51(17) 3_546 .
O13 Dy3 O14 Dy2 -162.2(2) . .
O8 Dy3 O14 Dy2 80.4(2) . .
O4 Dy3 O14 Dy2 -85.2(2) . .
O11 Dy3 O14 Dy2 31.5(3) 3_546 .
Dy1 Dy3 O14 Dy2 -139.1(3) . .
Dy3 Dy3 O14 Dy2 169.08(15) 3_546 .
Dy2 Dy3 O14 Dy2 21.56(16) 3_646 .
O6 Dy2 O15 Dy3 -73.5(3) . .
O7 Dy2 O15 Dy3 -134.3(2) 3_646 .
O15 Dy2 O15 Dy3 122.3(3) 3_646 .
O9 Dy2 O15 Dy3 53.1(3) . .
O14 Dy2 O15 Dy3 -5.86(18) . .
O11 Dy2 O15 Dy3 163.94(17) 1_655 .
Dy2 Dy2 O15 Dy3 122.3(3) 3_646 .
Dy3 Dy2 O15 Dy3 151.06(17) 3_646 .
O6 Dy2 O15 Dy2 164.2(2) . 3_646
O7 Dy2 O15 Dy2 103.4(2) 3_646 3_646
O15 Dy2 O15 Dy2 0.0 3_646 3_646
O9 Dy2 O15 Dy2 -69.2(2) . 3_646
O14 Dy2 O15 Dy2 -128.1(2) . 3_646
O11 Dy2 O15 Dy2 41.7(3) 1_655 3_646
Dy3 Dy2 O15 Dy2 -122.3(3) . 3_646
Dy3 Dy2 O15 Dy2 28.78(15) 3_646 3_646
O2 Dy3 O15 Dy2 150.26(19) 3_546 .
O13 Dy3 O15 Dy2 -102.7(3) 3_546 .
O13 Dy3 O15 Dy2 40.4(3) . .
O8 Dy3 O15 Dy2 -66.3(2) . .
O4 Dy3 O15 Dy2 81.9(2) . .
O14 Dy3 O15 Dy2 5.73(18) . .
O11 Dy3 O15 Dy2 -145.8(2) 3_546 .
Dy1 Dy3 O15 Dy2 32.71(18) . .
Dy3 Dy3 O15 Dy2 -16.8(6) 3_546 .
Dy2 Dy3 O15 Dy2 -119.8(3) 3_646 .
O2 Dy3 O15 Dy2 -90.0(2) 3_546 3_646
O13 Dy3 O15 Dy2 17.1(4) 3_546 3_646
O13 Dy3 O15 Dy2 160.19(18) . 3_646
O8 Dy3 O15 Dy2 53.4(2) . 3_646
O4 Dy3 O15 Dy2 -158.4(2) . 3_646
O14 Dy3 O15 Dy2 125.5(2) . 3_646
O11 Dy3 O15 Dy2 -25.99(18) 3_546 3_646
Dy1 Dy3 O15 Dy2 152.48(15) . 3_646
Dy2 Dy3 O15 Dy2 119.8(3) . 3_646
Dy3 Dy3 O15 Dy2 103.0(5) 3_546 3_646
O14 Dy1 N1 C49 132.7(6) . .
O3 Dy1 N1 C49 22.6(6) . .
O12 Dy1 N1 C49 -70.1(6) . .
O5 Dy1 N1 C49 102.4(7) . .
O13 Dy1 N1 C49 -29.6(7) . .
O1 Dy1 N1 C49 -130.2(6) . .
N2 Dy1 N1 C49 179.3(7) . .
Dy3 Dy1 N1 C49 35.1(9) . .
O14 Dy1 N1 C53 -50.8(8) . .
O3 Dy1 N1 C53 -160.9(6) . .
O12 Dy1 N1 C53 106.4(6) . .
O5 Dy1 N1 C53 -81.1(6) . .
O13 Dy1 N1 C53 146.9(6) . .
O1 Dy1 N1 C53 46.3(7) . .
N2 Dy1 N1 C53 -4.2(6) . .
Dy3 Dy1 N1 C53 -148.4(5) . .
O14 Dy1 N2 C58 -17.6(6) . .
O3 Dy1 N2 C58 -141.8(5) . .
O12 Dy1 N2 C58 122.2(6) . .
O5 Dy1 N2 C58 -93.0(6) . .
O13 Dy1 N2 C58 46.6(8) . .
O1 Dy1 N2 C58 52.2(6) . .
N1 Dy1 N2 C58 -175.4(6) . .
Dy3 Dy1 N2 C58 -13.0(6) . .
O14 Dy1 N2 C54 161.3(6) . .
O3 Dy1 N2 C54 37.1(7) . .
O12 Dy1 N2 C54 -58.9(6) . .
O5 Dy1 N2 C54 85.9(6) . .
O13 Dy1 N2 C54 -134.5(6) . .
O1 Dy1 N2 C54 -128.9(6) . .
N1 Dy1 N2 C54 3.4(6) . .
Dy3 Dy1 N2 C54 165.9(5) . .
C6 C1 C2 C3 0.2(14) . .
C8 C1 C2 C3 177.2(9) . .
C1 C2 C3 C4 1.4(17) . .
C2 C3 C4 C5 -1.3(19) . .
C2 C3 C4 C7 178.5(11) . .
C3 C4 C5 C6 -0.3(19) . .
C7 C4 C5 C6 179.8(11) . .
C4 C5 C6 C1 1.9(17) . .
C2 C1 C6 C5 -1.8(14) . .
C8 C1 C6 C5 -178.9(9) . .
C3 C4 C7 F1' -75(3) . .
C5 C4 C7 F1' 105(3) . .
C3 C4 C7 F3 101.7(17) . .
C5 C4 C7 F3 -78.5(19) . .
C3 C4 C7 F3' 45(3) . .
C5 C4 C7 F3' -135(3) . .
C3 C4 C7 F2 -135.0(17) . .
C5 C4 C7 F2 45(2) . .
C3 C4 C7 F2' 162(3) . .
C5 C4 C7 F2' -18(3) . .
C3 C4 C7 F1 -13(2) . .
C5 C4 C7 F1 166.4(14) . .
Dy3 O2 C8 O1 -37.3(12) 3_546 .
Dy3 O2 C8 C1 143.2(6) 3_546 .
Dy1 O1 C8 O2 13.9(14) . .
Dy1 O1 C8 C1 -166.6(6) . .
C2 C1 C8 O2 -167.4(8) . .
C6 C1 C8 O2 9.6(12) . .
C2 C1 C8 O1 13.0(11) . .
C6 C1 C8 O1 -169.9(7) . .
C14 C9 C10 C11 -0.3(14) . .
C16 C9 C10 C11 -178.7(9) . .
C9 C10 C11 C12 0.1(17) . .
C10 C11 C12 C13 -0.5(17) . .
C10 C11 C12 C15 178.0(10) . .
C11 C12 C13 C14 1.1(16) . .
C15 C12 C13 C14 -177.4(10) . .
C10 C9 C14 C13 1.0(14) . .
C16 C9 C14 C13 179.3(8) . .
C12 C13 C14 C9 -1.4(15) . .
C11 C12 C15 F4 -115.6(13) . .
C13 C12 C15 F4 62.8(15) . .
C11 C12 C15 F5 124.0(12) . .
C13 C12 C15 F5 -57.6(14) . .
C11 C12 C15 F6 6.4(16) . .
C13 C12 C15 F6 -175.2(10) . .
Dy1 O3 C16 O4 17.2(9) . .
Dy1 O3 C16 C9 -162.5(5) . .
Dy3 O4 C16 O3 53.4(12) . .
Dy3 O4 C16 C9 -127.0(7) . .
C14 C9 C16 O3 165.5(8) . .
C10 C9 C16 O3 -16.1(11) . .
C14 C9 C16 O4 -14.2(11) . .
C10 C9 C16 O4 164.2(8) . .
C22 C17 C18 C19 2.6(16) . .
C24 C17 C18 C19 179.1(9) . .
C17 C18 C19 C20 -1.3(18) . .
C18 C19 C20 C21 -1(2) . .
C18 C19 C20 C23 -179.7(11) . .
C19 C20 C21 C22 2(2) . .
C23 C20 C21 C22 -179.2(12) . .
C18 C17 C22 C21 -1.5(17) . .
C24 C17 C22 C21 -178.1(10) . .
C20 C21 C22 C17 -1(2) . .
C19 C20 C23 F7 16(3) . .
C21 C20 C23 F7 -163(2) . .
C19 C20 C23 F8' -155(2) . .
C21 C20 C23 F8' 26(3) . .
C19 C20 C23 F9' 80(2) . .
C21 C20 C23 F9' -98(2) . .
C19 C20 C23 F8 -106.9(18) . .
C21 C20 C23 F8 74.6(19) . .
C19 C20 C23 F7' -34(2) . .
C21 C20 C23 F7' 147.2(19) . .
C19 C20 C23 F9 139.9(18) . .
C21 C20 C23 F9 -39(2) . .
Dy1 O5 C24 O6 57.0(12) . .
Dy1 O5 C24 C17 -119.8(8) . .
Dy2 O6 C24 O5 24.2(11) . .
Dy2 O6 C24 C17 -158.9(5) . .
C22 C17 C24 O5 165.0(9) . .
C18 C17 C24 O5 -11.5(13) . .
C22 C17 C24 O6 -12.1(13) . .
C18 C17 C24 O6 171.4(9) . .
C30 C25 C26 C27 -3.9(14) . .
C32 C25 C26 C27 175.8(9) . .
C25 C26 C27 C28 1.2(17) . .
C26 C27 C28 C29 1.2(19) . .
C26 C27 C28 C31 -178.1(11) . .
C27 C28 C29 C30 -0.8(18) . .
C31 C28 C29 C30 178.5(11) . .
C26 C25 C30 C29 4.4(14) . .
C32 C25 C30 C29 -175.3(9) . .
C28 C29 C30 C25 -2.1(17) . .
C27 C28 C31 F11' -110(2) . .
C29 C28 C31 F11' 71(2) . .
C27 C28 C31 F10' 15(3) . .
C29 C28 C31 F10' -164(2) . .
C27 C28 C31 F12 -167.0(18) . .
C29 C28 C31 F12 14(2) . .
C27 C28 C31 F10 66(2) . .
C29 C28 C31 F10 -114(2) . .
C27 C28 C31 F11 -51(2) . .
C29 C28 C31 F11 130.1(18) . .
C27 C28 C31 F12' 134(2) . .
C29 C28 C31 F12' -46(2) . .
Dy2 O9 C32 O10 -14.9(11) . .
Dy2 O9 C32 C25 159.8(5) . .
C30 C25 C32 O10 -165.3(8) . .
C26 C25 C32 O10 15.0(11) . .
C30 C25 C32 O9 19.8(11) . .
C26 C25 C32 O9 -159.9(7) . .
C38 C33 C34 C35 -3.2(14) . .
C40 C33 C34 C35 173.9(8) . .
C33 C34 C35 C36 0.8(15) . .
C34 C35 C36 C37 1.0(16) . .
C34 C35 C36 C39 -176.5(10) . .
C35 C36 C37 C38 -0.3(16) . .
C39 C36 C37 C38 177.2(10) . .
C34 C33 C38 C37 3.9(14) . .
C40 C33 C38 C37 -173.2(8) . .
C36 C37 C38 C33 -2.1(15) . .
C37 C36 C39 F13' -48(3) . .
C35 C36 C39 F13' 129(2) . .
C37 C36 C39 F14 124.1(19) . .
C35 C36 C39 F14 -58(2) . .
C37 C36 C39 F13 -109.8(17) . .
C35 C36 C39 F13 67.7(19) . .
C37 C36 C39 F15' 78(2) . .
C35 C36 C39 F15' -105(2) . .
C37 C36 C39 F14' -170(2) . .
C35 C36 C39 F14' 7(2) . .
C37 C36 C39 F15 6(2) . .
C35 C36 C39 F15 -176.7(16) . .
Dy2 O7 C40 O8 16.6(11) 3_646 .
Dy2 O7 C40 C33 -158.5(5) 3_646 .
Dy3 O8 C40 O7 20.4(13) . .
Dy3 O8 C40 C33 -164.5(6) . .
C38 C33 C40 O7 171.8(7) . .
C34 C33 C40 O7 -5.3(11) . .
C38 C33 C40 O8 -3.7(11) . .
C34 C33 C40 O8 179.2(8) . .
C46 C41 C42 C43 -2.8(14) . .
C48 C41 C42 C43 -179.4(9) . .
C41 C42 C43 C44 2.1(16) . .
C42 C43 C44 C45 -0.3(16) . .
C42 C43 C44 C47 -179.2(10) . .
C43 C44 C45 C46 -0.9(15) . .
C47 C44 C45 C46 178.0(10) . .
C42 C41 C46 C45 1.6(13) . .
C48 C41 C46 C45 178.3(8) . .
C44 C45 C46 C41 0.2(14) . .
C45 C44 C47 F16' 170.1(17) . .
C43 C44 C47 F16' -11(2) . .
C45 C44 C47 F17 -5(2) . .
C43 C44 C47 F17 173.6(17) . .
C45 C44 C47 F16 124.9(15) . .
C43 C44 C47 F16 -56.2(18) . .
C45 C44 C47 F18' -59(2) . .
C43 C44 C47 F18' 120.2(18) . .
C45 C44 C47 F18 -123.6(13) . .
C43 C44 C47 F18 55.3(16) . .
C45 C44 C47 F17' 54.9(17) . .
C43 C44 C47 F17' -126.2(16) . .
Dy1 O12 C48 O11 -82.0(9) . .
Dy1 O12 C48 C41 93.6(8) . .
Dy2 O11 C48 O12 -107.8(7) 1_455 .
Dy3 O11 C48 O12 47.1(9) 3_546 .
Dy2 O11 C48 C41 76.5(8) 1_455 .
Dy3 O11 C48 C41 -128.7(6) 3_546 .
C46 C41 C48 O12 -158.9(7) . .
C42 C41 C48 O12 17.8(12) . .
C46 C41 C48 O11 16.9(11) . .
C42 C41 C48 O11 -166.4(7) . .
C53 N1 C49 C50 0.5(14) . .
Dy1 N1 C49 C50 177.2(9) . .
N1 C49 C50 C51 -1.0(18) . .
C49 C50 C51 C52 1.8(19) . .
C50 C51 C52 C53 -2.2(19) . .
C49 N1 C53 C52 -0.9(13) . .
Dy1 N1 C53 C52 -177.5(7) . .
C49 N1 C53 C54 -178.9(7) . .
Dy1 N1 C53 C54 4.5(10) . .
C51 C52 C53 N1 1.8(16) . .
C51 C52 C53 C54 179.6(10) . .
C58 N2 C54 C55 -3.9(13) . .
Dy1 N2 C54 C55 177.2(7) . .
C58 N2 C54 C53 176.2(7) . .
Dy1 N2 C54 C53 -2.7(10) . .
N1 C53 C54 N2 -1.2(11) . .
C52 C53 C54 N2 -179.1(9) . .
N1 C53 C54 C55 178.9(9) . .
C52 C53 C54 C55 1.0(15) . .
N2 C54 C55 C56 2.8(16) . .
C53 C54 C55 C56 -177.3(10) . .
C54 C55 C56 C57 0.2(18) . .
C55 C56 C57 C58 -1.8(18) . .
C54 N2 C58 C57 2.2(13) . .
Dy1 N2 C58 C57 -178.9(7) . .
C56 C57 C58 N2 0.7(16) . .
